data_7017765
loop_
_publ_author_name
'Devoille, Aline M. J.'
'Love, Jason B.'

_publ_section_title
;
 Double-pillared cobalt Pacman complexes: synthesis, structures and oxygen
 reduction catalysis.
;
_journal_issue 1
_journal_name_full 'Dalton transactions (Cambridge, England : 2003)'
_journal_page_first 65
_journal_page_last 72
_journal_paper_doi 10.1039/c1dt11424g
_journal_volume 41
_journal_year 2012
_chemical_formula_moiety 'C283 H264 Co8 N32 O4'
_chemical_formula_sum 'C283 H264 Co8 N32 O4'
_chemical_formula_weight 4648.70
_chemical_name_systematic
;
?
;
_space_group_IT_number 2
_symmetry_cell_setting triclinic
_symmetry_space_group_name_Hall '-P 1'
_symmetry_space_group_name_H-M 'P -1'
_atom_sites_solution_hydrogens geom
_atom_sites_solution_primary direct
_atom_sites_solution_secondary difmap
_audit_creation_method SHELXL-97
_cell_angle_alpha 108.942(8)
_cell_angle_beta 110.955(5)
_cell_angle_gamma 90.469(7)
_cell_formula_units_Z 1
_cell_length_a 15.777(8)
_cell_length_b 19.297(9)
_cell_length_c 21.128(11)
_cell_measurement_reflns_used 16858
_cell_measurement_temperature 93
_cell_measurement_theta_max 28.0
_cell_measurement_theta_min 2.3
_cell_volume 5625(5)
_computing_cell_refinement 'SAINT (SIEMANS, 1995)'
_computing_data_collection 'SMART (SIEMANS, 1993)'
_computing_data_reduction 'SAINT (SIEMANS, 1995)'
_computing_molecular_graphics 'ORTEP (FARRUGIA, 1997)'
_computing_publication_material 'ENCIFER (ALLEN ET AL., 2004)'
_computing_structure_refinement 'SHELXL-97 (Sheldrick, 2008)'
_computing_structure_solution 'SUPERFLIP (Palatinus, 2007)'
_diffrn_ambient_temperature 93
_diffrn_detector_area_resol_mean 28.5714
_diffrn_measured_fraction_theta_full 0.982
_diffrn_measured_fraction_theta_max 0.982
_diffrn_measurement_device_type
;
Rigaku Saturn70 (2x2 bin mode)
;
_diffrn_measurement_method 'profile data from \w-scans'
_diffrn_radiation_monochromator graphite
_diffrn_radiation_source 'fine-focus sealed tube'
_diffrn_radiation_type MoK\a
_diffrn_radiation_wavelength 0.71073
_diffrn_reflns_av_R_equivalents 0.0771
_diffrn_reflns_av_sigmaI/netI 0.0842
_diffrn_reflns_limit_h_max 18
_diffrn_reflns_limit_h_min -18
_diffrn_reflns_limit_k_max 21
_diffrn_reflns_limit_k_min -23
_diffrn_reflns_limit_l_max 25
_diffrn_reflns_limit_l_min -25
_diffrn_reflns_number 57646
_diffrn_reflns_theta_full 25.44
_diffrn_reflns_theta_max 25.44
_diffrn_reflns_theta_min 2.25
_exptl_absorpt_coefficient_mu 0.645
_exptl_absorpt_correction_T_max 1.000
_exptl_absorpt_correction_T_min 0.723
_exptl_absorpt_correction_type multi-scan
_exptl_absorpt_process_details 'SADABS 2007/2'
_exptl_crystal_colour red
_exptl_crystal_density_diffrn 1.372
_exptl_crystal_density_method 'not measured'
_exptl_crystal_description block
_exptl_crystal_F_000 2432
_exptl_crystal_size_max 0.20
_exptl_crystal_size_mid 0.10
_exptl_crystal_size_min 0.05
_refine_diff_density_max 0.980
_refine_diff_density_min -0.879
_refine_diff_density_rms 0.103
_refine_ls_extinction_method none
_refine_ls_goodness_of_fit_ref 1.073
_refine_ls_hydrogen_treatment riding
_refine_ls_matrix_type full
_refine_ls_number_parameters 1498
_refine_ls_number_reflns 20434
_refine_ls_number_restraints 54
_refine_ls_restrained_S_all 1.074
_refine_ls_R_factor_all 0.0893
_refine_ls_R_factor_gt 0.0750
_refine_ls_shift/su_max 0.001
_refine_ls_shift/su_mean 0.000
_refine_ls_structure_factor_coef Fsqd
_refine_ls_weighting_details 'calc w=1/[\s^2^(Fo^2^)+(0.1048P)^2^+9.3332P] where P=(Fo^2^+2Fc^2^)/3'
_refine_ls_weighting_scheme calc
_refine_ls_wR_factor_gt 0.1945
_refine_ls_wR_factor_ref 0.2151
_reflns_number_gt 17081
_reflns_number_total 20434
_reflns_threshold_expression >2sigma(I)
_cod_data_source_file c1dt11424g.txt
_cod_data_source_block shelx
_cod_depositor_comments
;
The following automatic conversions were performed:

'_exptl_absorpt_correction_type' value 'Multi-scan' changed to
'multi-scan' according to
/home/saulius/struct/CIF-dictionaries/cif_core.dic dictionary named
'cif_core.dic' version 2.4.1 from 2010-06-29.

Automatic conversion script
Id: cif_fix_values 1715 2011-07-08 13:25:40Z adriana 
;
_cod_original_sg_symbol_H-M P-1
_cod_database_code 7017765

loop_
_symmetry_equiv_pos_as_xyz
'x, y, z'
'-x, -y, -z'

loop_
_atom_site_label
_atom_site_type_symbol
_atom_site_fract_x
_atom_site_fract_y
_atom_site_fract_z
_atom_site_U_iso_or_equiv
_atom_site_adp_type
_atom_site_occupancy
_atom_site_symmetry_multiplicity
_atom_site_calc_flag
_atom_site_refinement_flags
_atom_site_disorder_assembly
_atom_site_disorder_group
Co1 Co 0.35486(4) 0.20322(3) 0.21718(3) 0.02527(15) Uani 1 1 d . . .
Co2 Co 0.12892(4) 0.43300(3) 0.22864(3) 0.02485(15) Uani 1 1 d . . .
Co3 Co 0.67321(4) 0.95148(3) 0.22301(3) 0.02460(15) Uani 1 1 d . . .
Co4 Co 0.91047(4) 0.74719(3) 0.20770(3) 0.02416(15) Uani 1 1 d . . .
N1 N 0.4408(3) 0.22865(19) 0.32009(19) 0.0290(8) Uani 1 1 d . . .
N2 N 0.3159(2) 0.11970(19) 0.23192(18) 0.0272(8) Uani 1 1 d . . .
N3 N 0.2560(2) 0.17116(19) 0.12860(18) 0.0270(8) Uani 1 1 d . . .
N4 N 0.3766(2) 0.28629(18) 0.18522(18) 0.0259(7) Uani 1 1 d . . .
N5 N 0.1808(2) 0.49686(18) 0.18751(18) 0.0267(8) Uani 1 1 d . . .
N6 N 0.0269(2) 0.41380(19) 0.14261(18) 0.0270(8) Uani 1 1 d . . .
N7 N 0.0685(2) 0.36070(19) 0.24469(19) 0.0284(8) Uani 1 1 d . . .
N8 N 0.2284(2) 0.43433(19) 0.31870(18) 0.0256(7) Uani 1 1 d . . .
N101 N 0.8751(2) 0.68997(18) 0.10472(17) 0.0244(7) Uani 1 1 d . . .
N102 N 1.0225(2) 0.76918(19) 0.20324(18) 0.0265(7) Uani 1 1 d . . .
N103 N 0.9613(2) 0.80654(19) 0.30382(18) 0.0260(7) Uani 1 1 d . . .
N104 N 0.8068(2) 0.72569(18) 0.23237(18) 0.0254(7) Uani 1 1 d . . .
N105 N 0.5737(2) 0.91225(19) 0.24353(18) 0.0266(7) Uani 1 1 d . . .
N106 N 0.6954(2) 1.02552(19) 0.31073(18) 0.0250(7) Uani 1 1 d . . .
N107 N 0.7714(2) 1.00061(19) 0.21867(18) 0.0264(7) Uani 1 1 d . . .
N108 N 0.6580(2) 0.88846(18) 0.12440(18) 0.0255(7) Uani 1 1 d . . .
O1 O 0.4565(2) 0.14767(17) 0.17413(16) 0.0327(7) Uani 1 1 d . . .
O2 O 0.0816(2) 0.53009(17) 0.29341(16) 0.0342(7) Uani 1 1 d . . .
C1 C 0.4344(3) 0.1736(2) 0.3437(2) 0.0300(9) Uani 1 1 d . . .
H1 H 0.4733 0.1755 0.3894 0.036 Uiso 1 1 calc R . .
C2 C 0.3665(3) 0.1120(2) 0.2968(2) 0.0314(10) Uani 1 1 d . . .
C3 C 0.3362(3) 0.0435(2) 0.2966(3) 0.0354(10) Uani 1 1 d . . .
H3 H 0.3593 0.0246 0.3337 0.043 Uiso 1 1 calc R . .
C4 C 0.2646(3) 0.0092(2) 0.2299(2) 0.0330(10) Uani 1 1 d . . .
H4 H 0.2302 -0.0369 0.2140 0.040 Uiso 1 1 calc R . .
C5 C 0.2544(3) 0.0587(2) 0.1908(2) 0.0304(9) Uani 1 1 d . . .
C6 C 0.1802(3) 0.0493(2) 0.1179(2) 0.0308(10) Uani 1 1 d . . .
C7 C 0.1767(3) -0.0275(2) 0.0619(3) 0.0380(11) Uani 1 1 d . . .
H7A H 0.1672 -0.0656 0.0804 0.046 Uiso 1 1 calc R . .
H7B H 0.1244 -0.0349 0.0175 0.046 Uiso 1 1 calc R . .
C8 C 0.2619(4) -0.0374(3) 0.0445(3) 0.0436(12) Uani 1 1 d . . .
H8A H 0.2697 -0.0023 0.0229 0.065 Uiso 1 1 calc R . .
H8B H 0.2557 -0.0866 0.0114 0.065 Uiso 1 1 calc R . .
H8C H 0.3144 -0.0294 0.0882 0.065 Uiso 1 1 calc R . .
C9 C 0.0861(3) 0.0519(3) 0.1264(3) 0.0384(11) Uani 1 1 d . . .
H9A H 0.0387 0.0489 0.0807 0.046 Uiso 1 1 calc R . .
H9B H 0.0725 0.0090 0.1373 0.046 Uiso 1 1 calc R . .
C10 C 0.0836(4) 0.1211(3) 0.1851(3) 0.0429(12) Uani 1 1 d . . .
H10A H 0.1164 0.1174 0.2316 0.064 Uiso 1 1 calc R . .
H10B H 0.0210 0.1265 0.1793 0.064 Uiso 1 1 calc R . .
H10C H 0.1116 0.1634 0.1817 0.064 Uiso 1 1 calc R . .
C11 C 0.1927(3) 0.1103(2) 0.0898(2) 0.0277(9) Uani 1 1 d . . .
C12 C 0.1383(3) 0.1160(2) 0.0225(2) 0.0307(9) Uani 1 1 d . . .
H12 H 0.0895 0.0817 -0.0142 0.037 Uiso 1 1 calc R . .
C13 C 0.1719(3) 0.1831(2) 0.0214(2) 0.0283(9) Uani 1 1 d . . .
H13 H 0.1500 0.2017 -0.0161 0.034 Uiso 1 1 calc R . .
C14 C 0.2451(3) 0.2166(2) 0.0882(2) 0.0268(9) Uani 1 1 d . . .
C15 C 0.3140(3) 0.2790(2) 0.1214(2) 0.0255(9) Uani 1 1 d . . .
H15 H 0.3149 0.3132 0.0992 0.031 Uiso 1 1 calc R . .
C16 C 0.4542(3) 0.3423(2) 0.2132(2) 0.0276(9) Uani 1 1 d . . .
C17 C 0.5404(3) 0.3214(2) 0.2287(2) 0.0288(9) Uani 1 1 d . . .
H17 H 0.5473 0.2723 0.2239 0.035 Uiso 1 1 calc R . .
C18 C 0.6186(3) 0.3735(2) 0.2519(2) 0.0306(9) Uani 1 1 d . . .
H18 H 0.6762 0.3582 0.2619 0.037 Uiso 1 1 calc R . .
C19 C 0.6107(3) 0.4456(2) 0.2598(2) 0.0303(9) Uani 1 1 d . . .
H19 H 0.6626 0.4787 0.2733 0.036 Uiso 1 1 calc R . .
C20 C 0.5233(3) 0.4713(2) 0.2476(2) 0.0271(9) Uani 1 1 d . . .
C21 C 0.5142(3) 0.5458(2) 0.2571(2) 0.0282(9) Uani 1 1 d . . .
H21 H 0.5658 0.5790 0.2703 0.034 Uiso 1 1 calc R . .
C22 C 0.4300(3) 0.5714(2) 0.2472(2) 0.0287(9) Uani 1 1 d . . .
C23 C 0.4213(3) 0.6474(2) 0.2551(2) 0.0342(10) Uani 1 1 d . . .
H23 H 0.4729 0.6806 0.2683 0.041 Uiso 1 1 calc R . .
C24 C 0.3379(3) 0.6712(2) 0.2434(3) 0.0353(10) Uani 1 1 d . . .
H24 H 0.3329 0.7207 0.2493 0.042 Uiso 1 1 calc R . .
C25 C 0.2582(3) 0.6203(2) 0.2222(2) 0.0292(9) Uani 1 1 d . . .
H25 H 0.2016 0.6373 0.2140 0.035 Uiso 1 1 calc R . .
C26 C 0.2624(3) 0.5479(2) 0.2138(2) 0.0266(9) Uani 1 1 d . . .
C27 C 0.3499(3) 0.5199(2) 0.2263(2) 0.0253(9) Uani 1 1 d . . .
C28 C 0.3578(3) 0.4451(2) 0.2149(2) 0.0264(9) Uani 1 1 d . . .
H28 H 0.3057 0.4119 0.2007 0.032 Uiso 1 1 calc R . .
C29 C 0.4431(3) 0.4188(2) 0.2243(2) 0.0259(9) Uani 1 1 d . . .
C30 C 0.1192(3) 0.4945(2) 0.1254(2) 0.0297(9) Uani 1 1 d . . .
H30 H 0.1314 0.5218 0.0998 0.036 Uiso 1 1 calc R . .
C31 C 0.0343(3) 0.4499(2) 0.0981(2) 0.0278(9) Uani 1 1 d . . .
C32 C -0.0470(3) 0.4291(2) 0.0358(2) 0.0305(9) Uani 1 1 d . . .
H32 H -0.0599 0.4445 -0.0037 0.037 Uiso 1 1 calc R . .
C33 C -0.1046(3) 0.3810(2) 0.0448(2) 0.0302(9) Uani 1 1 d . . .
H33 H -0.1638 0.3591 0.0128 0.036 Uiso 1 1 calc R . .
C34 C -0.0565(3) 0.3717(2) 0.1113(2) 0.0265(9) Uani 1 1 d . . .
C35 C -0.0880(3) 0.3207(2) 0.1428(2) 0.0293(9) Uani 1 1 d . . .
C36 C -0.1081(3) 0.2399(2) 0.0864(3) 0.0368(11) Uani 1 1 d . . .
H36A H -0.1220 0.2057 0.1074 0.044 Uiso 1 1 calc R . .
H36B H -0.1619 0.2363 0.0440 0.044 Uiso 1 1 calc R . .
C37 C -0.0289(4) 0.2168(3) 0.0626(3) 0.0441(12) Uani 1 1 d . . .
H37A H -0.0205 0.2457 0.0353 0.066 Uiso 1 1 calc R . .
H37B H -0.0424 0.1653 0.0331 0.066 Uiso 1 1 calc R . .
H37C H 0.0262 0.2249 0.1045 0.066 Uiso 1 1 calc R . .
C38 C -0.1779(3) 0.3412(3) 0.1527(3) 0.0382(11) Uani 1 1 d . . .
H38A H -0.2240 0.3371 0.1061 0.046 Uiso 1 1 calc R . .
H38B H -0.1994 0.3057 0.1693 0.046 Uiso 1 1 calc R . .
C39 C -0.1684(4) 0.4183(3) 0.2059(3) 0.0473(13) Uani 1 1 d . . .
H39A H -0.1282 0.4212 0.2534 0.071 Uiso 1 1 calc R . .
H39B H -0.2276 0.4291 0.2062 0.071 Uiso 1 1 calc R . .
H39C H -0.1434 0.4536 0.1917 0.071 Uiso 1 1 calc R . .
C40 C -0.0154(3) 0.3210(2) 0.2133(2) 0.0297(9) Uani 1 1 d . . .
C41 C -0.0240(3) 0.2798(2) 0.2561(3) 0.0329(10) Uani 1 1 d . . .
H41 H -0.0754 0.2482 0.2466 0.039 Uiso 1 1 calc R . .
C42 C 0.0598(3) 0.2957(2) 0.3151(2) 0.0329(10) Uani 1 1 d . . .
H42 H 0.0748 0.2766 0.3523 0.039 Uiso 1 1 calc R . .
C43 C 0.1168(3) 0.3461(2) 0.3072(2) 0.0296(9) Uani 1 1 d . . .
C44 C 0.2047(3) 0.3883(2) 0.3461(2) 0.0291(9) Uani 1 1 d . . .
H44 H 0.2441 0.3840 0.3891 0.035 Uiso 1 1 calc R . .
C45 C 0.3123(3) 0.4850(2) 0.3596(2) 0.0256(9) Uani 1 1 d . . .
C46 C 0.3062(3) 0.5587(2) 0.3747(2) 0.0298(9) Uani 1 1 d . . .
H46 H 0.2488 0.5737 0.3591 0.036 Uiso 1 1 calc R . .
C47 C 0.3849(3) 0.6128(2) 0.4132(2) 0.0318(10) Uani 1 1 d . . .
H47 H 0.3786 0.6627 0.4233 0.038 Uiso 1 1 calc R . .
C48 C 0.4700(3) 0.5921(2) 0.4358(2) 0.0330(10) Uani 1 1 d . . .
H48 H 0.5215 0.6279 0.4621 0.040 Uiso 1 1 calc R . .
C49 C 0.4799(3) 0.5155(2) 0.4190(2) 0.0283(9) Uani 1 1 d . . .
C50 C 0.5671(3) 0.4932(2) 0.4392(2) 0.0316(10) Uani 1 1 d . . .
H50 H 0.6182 0.5294 0.4647 0.038 Uiso 1 1 calc R . .
C51 C 0.5801(3) 0.4191(2) 0.4225(2) 0.0299(9) Uani 1 1 d . . .
C52 C 0.6701(3) 0.3985(3) 0.4454(2) 0.0342(10) Uani 1 1 d . . .
H52 H 0.7211 0.4348 0.4713 0.041 Uiso 1 1 calc R . .
C53 C 0.6810(3) 0.3258(3) 0.4293(2) 0.0370(11) Uani 1 1 d . . .
H53 H 0.7394 0.3127 0.4454 0.044 Uiso 1 1 calc R . .
C54 C 0.6037(3) 0.2695(3) 0.3880(2) 0.0314(10) Uani 1 1 d . . .
H54 H 0.6127 0.2200 0.3770 0.038 Uiso 1 1 calc R . .
C55 C 0.5167(3) 0.2866(2) 0.3641(2) 0.0288(9) Uani 1 1 d . . .
C56 C 0.5011(3) 0.3629(2) 0.3819(2) 0.0285(9) Uani 1 1 d . . .
C57 C 0.4131(3) 0.3847(2) 0.3630(2) 0.0269(9) Uani 1 1 d . . .
H57 H 0.3618 0.3487 0.3383 0.032 Uiso 1 1 calc R . .
C58 C 0.4014(3) 0.4597(2) 0.3806(2) 0.0264(9) Uani 1 1 d . . .
C61 C 0.4878(4) 0.0686(3) 0.0749(3) 0.0482(13) Uani 1 1 d . . .
H61A H 0.4445 0.0234 0.0499 0.058 Uiso 1 1 calc R . .
H61B H 0.5171 0.0749 0.0434 0.058 Uiso 1 1 calc R . .
C62 C 0.4412(4) 0.1353(3) 0.0994(2) 0.0399(11) Uani 1 1 d . . .
H62A H 0.4675 0.1784 0.0952 0.048 Uiso 1 1 calc R . .
H62B H 0.3760 0.1254 0.0701 0.048 Uiso 1 1 calc R . .
C63 C 0.0289(3) 0.5828(3) 0.2666(3) 0.0374(11) Uani 1 1 d . . .
H63A H -0.0172 0.5579 0.2185 0.045 Uiso 1 1 calc R . .
H63B H 0.0686 0.6199 0.2645 0.045 Uiso 1 1 calc R . .
C64 C -0.0163(4) 0.6184(3) 0.3197(3) 0.0441(12) Uani 1 1 d . . .
H64A H -0.0786 0.5945 0.3028 0.053 Uiso 1 1 calc R . .
H64B H -0.0168 0.6708 0.3277 0.053 Uiso 1 1 calc R . .
C65 C 0.0456(4) 0.6055(3) 0.3886(3) 0.0413(12) Uani 1 1 d . . .
H65A H 0.0992 0.6430 0.4157 0.050 Uiso 1 1 calc R . .
H65B H 0.0127 0.6052 0.4195 0.050 Uiso 1 1 calc R . .
C66 C 0.0717(3) 0.5301(3) 0.3584(2) 0.0351(10) Uani 1 1 d . . .
H66A H 0.1287 0.5234 0.3923 0.042 Uiso 1 1 calc R . .
H66B H 0.0241 0.4911 0.3477 0.042 Uiso 1 1 calc R . .
C102 C 1.0282(3) 0.7360(2) 0.1369(2) 0.0288(9) Uani 1 1 d . . .
C103 C 1.1167(3) 0.7550(2) 0.1414(2) 0.0298(9) Uani 1 1 d . . .
H103 H 1.1387 0.7398 0.1044 0.036 Uiso 1 1 calc R . .
C104 C 1.1650(3) 0.8015(2) 0.2127(2) 0.0292(9) Uani 1 1 d . . .
H104 H 1.2257 0.8234 0.2324 0.035 Uiso 1 1 calc R . .
C105 C 1.1043(3) 0.8092(2) 0.2495(2) 0.0267(9) Uani 1 1 d . . .
C106 C 1.1221(3) 0.8582(2) 0.3259(2) 0.0270(9) Uani 1 1 d . . .
C107 C 1.2128(3) 0.8450(2) 0.3790(2) 0.0307(9) Uani 1 1 d . . .
H10D H 1.2623 0.8539 0.3644 0.037 Uiso 1 1 calc R . .
H10E H 1.2260 0.8808 0.4271 0.037 Uiso 1 1 calc R . .
C108 C 1.2111(3) 0.7674(3) 0.3829(3) 0.0404(11) Uani 1 1 d . . .
H10F H 1.1642 0.7588 0.3997 0.061 Uiso 1 1 calc R . .
H10G H 1.2695 0.7630 0.4158 0.061 Uiso 1 1 calc R . .
H10H H 1.1983 0.7315 0.3357 0.061 Uiso 1 1 calc R . .
C109 C 1.1344(3) 0.9408(2) 0.3307(2) 0.0332(10) Uani 1 1 d . . .
H10I H 1.1391 0.9729 0.3782 0.040 Uiso 1 1 calc R . .
H10J H 1.1915 0.9510 0.3257 0.040 Uiso 1 1 calc R . .
C110 C 1.0568(3) 0.9593(3) 0.2738(3) 0.0381(11) Uani 1 1 d . . .
H11A H 1.0555 0.9314 0.2266 0.057 Uiso 1 1 calc R . .
H11B H 1.0664 1.0113 0.2820 0.057 Uiso 1 1 calc R . .
H11C H 0.9996 0.9471 0.2767 0.057 Uiso 1 1 calc R . .
C111 C 1.0443(3) 0.8466(2) 0.3494(2) 0.0251(8) Uani 1 1 d . . .
C112 C 1.0438(3) 0.8741(2) 0.4194(2) 0.0279(9) Uani 1 1 d . . .
H112 H 1.0924 0.9028 0.4611 0.033 Uiso 1 1 calc R . .
C113 C 0.9570(3) 0.8505(2) 0.4157(2) 0.0302(9) Uani 1 1 d . . .
H113 H 0.9372 0.8608 0.4538 0.036 Uiso 1 1 calc R . .
C114 C 0.9063(3) 0.8086(2) 0.3429(2) 0.0264(9) Uani 1 1 d . . .
C115 C 0.8224(3) 0.7619(2) 0.3007(2) 0.0266(9) Uani 1 1 d . . .
H115 H 0.7797 0.7568 0.3204 0.032 Uiso 1 1 calc R . .
C116 C 0.7272(3) 0.6703(2) 0.1908(2) 0.0247(8) Uani 1 1 d . . .
C117 C 0.7416(3) 0.5986(2) 0.1652(2) 0.0271(9) Uani 1 1 d . . .
H117 H 0.8013 0.5874 0.1782 0.033 Uiso 1 1 calc R . .
C120 C 0.5610(3) 0.6303(2) 0.1249(2) 0.0279(9) Uani 1 1 d . . .
C121 C 0.4714(3) 0.6479(2) 0.1039(2) 0.0300(9) Uani 1 1 d . . .
H121 H 0.4236 0.6101 0.0718 0.036 Uiso 1 1 calc R . .
C122 C 0.4506(3) 0.7193(2) 0.1289(2) 0.0274(9) Uani 1 1 d . . .
C123 C 0.3584(3) 0.7350(3) 0.1077(2) 0.0304(9) Uani 1 1 d . . .
H123 H 0.3106 0.6968 0.0766 0.037 Uiso 1 1 calc R . .
C124 C 0.3399(3) 0.8048(2) 0.1325(2) 0.0308(9) Uani 1 1 d . . .
H124 H 0.2794 0.8140 0.1191 0.037 Uiso 1 1 calc R . .
C125 C 0.4120(3) 0.8638(2) 0.1787(2) 0.0297(9) Uani 1 1 d . . .
H125 H 0.3982 0.9115 0.1949 0.036 Uiso 1 1 calc R . .
C126 C 0.5019(3) 0.8518(2) 0.1999(2) 0.0261(9) Uani 1 1 d . . .
C129 C 0.6357(3) 0.6895(2) 0.1734(2) 0.0245(8) Uani 1 1 d . . .
C139 C 0.7680(3) 1.2136(3) 0.2911(3) 0.0377(11) Uani 1 1 d . . .
H13A H 0.7666 1.1884 0.2433 0.056 Uiso 1 1 calc R . .
H13B H 0.7773 1.2661 0.3021 0.056 Uiso 1 1 calc R . .
H13C H 0.7110 1.1997 0.2934 0.056 Uiso 1 1 calc R . .
C141 C 0.8871(3) 1.0752(2) 0.2254(2) 0.0308(9) Uani 1 1 d . . .
H141 H 0.9343 1.1140 0.2431 0.037 Uiso 1 1 calc R . .
C142 C 0.8589(3) 1.0187(2) 0.1589(2) 0.0310(9) Uani 1 1 d . . .
H142 H 0.8830 1.0125 0.1235 0.037 Uiso 1 1 calc R . .
C143 C 0.7867(3) 0.9725(2) 0.1552(2) 0.0249(8) Uani 1 1 d . . .
C144 C 0.7216(3) 0.9114(2) 0.1051(2) 0.0276(9) Uani 1 1 d . . .
H144 H 0.7227 0.8874 0.0596 0.033 Uiso 1 1 calc R . .
C145 C 0.5863(3) 0.8320(2) 0.0693(2) 0.0253(9) Uani 1 1 d . . .
C146 C 0.4980(3) 0.8479(2) 0.0474(2) 0.0288(9) Uani 1 1 d . . .
H146 H 0.4862 0.8947 0.0700 0.035 Uiso 1 1 calc R . .
C147 C 0.4241(3) 0.7948(2) -0.0089(2) 0.0310(9) Uani 1 1 d . . .
H147 H 0.3649 0.8070 -0.0223 0.037 Uiso 1 1 calc R . .
C148 C 0.4401(3) 0.7262(2) -0.0432(2) 0.0289(9) Uani 1 1 d . . .
H148 H 0.3921 0.6925 -0.0817 0.035 Uiso 1 1 calc R . .
C149 C 0.5293(3) 0.7053(2) -0.0209(2) 0.0256(9) Uani 1 1 d . . .
C150 C 0.5458(3) 0.6338(2) -0.0524(2) 0.0260(9) Uani 1 1 d . . .
H150 H 0.4979 0.5999 -0.0907 0.031 Uiso 1 1 calc R . .
C151 C 0.6320(3) 0.6112(2) -0.0281(2) 0.0253(9) Uani 1 1 d . . .
C152 C 0.6457(3) 0.5373(2) -0.0604(2) 0.0273(9) Uani 1 1 d . . .
H152 H 0.5973 0.5040 -0.0988 0.033 Uiso 1 1 calc R . .
C153 C 0.7292(3) 0.5149(2) -0.0354(2) 0.0302(9) Uani 1 1 d . . .
H153 H 0.7367 0.4659 -0.0552 0.036 Uiso 1 1 calc R . .
C154 C 0.8048(3) 0.5663(2) 0.0210(2) 0.0283(9) Uani 1 1 d . . .
H154 H 0.8615 0.5505 0.0375 0.034 Uiso 1 1 calc R . .
C155 C 0.7955(3) 0.6388(2) 0.0512(2) 0.0249(8) Uani 1 1 d . . .
C156 C 0.7081(3) 0.6643(2) 0.0289(2) 0.0236(8) Uani 1 1 d . . .
C157 C 0.6927(3) 0.7365(2) 0.0589(2) 0.0238(8) Uani 1 1 d . . .
H157 H 0.7417 0.7711 0.0949 0.029 Uiso 1 1 calc R . .
C158 C 0.6054(3) 0.7585(2) 0.0362(2) 0.0251(9) Uani 1 1 d . . .
C101 C 0.9456(3) 0.6918(2) 0.0845(2) 0.0279(9) Uani 1 1 d . . .
H101 H 0.9407 0.6649 0.0377 0.033 Uiso 1 1 calc R . .
C118 C 0.6678(3) 0.5408(2) 0.1192(2) 0.0298(9) Uani 1 1 d . . .
H118 H 0.6792 0.4922 0.1030 0.036 Uiso 1 1 calc R . .
C119 C 0.5799(3) 0.5568(2) 0.0988(2) 0.0303(9) Uani 1 1 d . . .
H119 H 0.5317 0.5191 0.0674 0.036 Uiso 1 1 calc R . .
C127 C 0.5250(3) 0.7779(2) 0.1765(2) 0.0258(9) Uani 1 1 d . . .
C128 C 0.6155(3) 0.7621(2) 0.1980(2) 0.0248(8) Uani 1 1 d . . .
H128 H 0.6632 0.8003 0.2293 0.030 Uiso 1 1 calc R . .
C130 C 0.5684(3) 0.9577(2) 0.3035(2) 0.0284(9) Uani 1 1 d . . .
H130 H 0.5226 0.9481 0.3189 0.034 Uiso 1 1 calc R . .
C131 C 0.6341(3) 1.0209(2) 0.3433(2) 0.0279(9) Uani 1 1 d . . .
C132 C 0.6588(3) 1.0812(2) 0.4076(2) 0.0307(10) Uani 1 1 d . . .
H132 H 0.6298 1.0914 0.4404 0.037 Uiso 1 1 calc R . .
C133 C 0.7353(3) 1.1233(2) 0.4135(2) 0.0310(9) Uani 1 1 d . . .
H133 H 0.7665 1.1671 0.4510 0.037 Uiso 1 1 calc R . .
C134 C 0.7569(3) 1.0878(2) 0.3527(2) 0.0265(9) Uani 1 1 d . . .
C135 C 0.8369(3) 1.1087(2) 0.3361(2) 0.0255(9) Uani 1 1 d . . .
C136 C 0.9263(3) 1.0967(2) 0.3919(2) 0.0298(9) Uani 1 1 d . . .
H13D H 0.9774 1.1058 0.3791 0.036 Uiso 1 1 calc R . .
H13E H 0.9371 1.1327 0.4393 0.036 Uiso 1 1 calc R . .
C137 C 0.9240(3) 1.0191(3) 0.3963(3) 0.0362(10) Uani 1 1 d . . .
H13F H 0.8774 1.0112 0.4136 0.054 Uiso 1 1 calc R . .
H13G H 0.9825 1.0145 0.4289 0.054 Uiso 1 1 calc R . .
H13H H 0.9105 0.9828 0.3491 0.054 Uiso 1 1 calc R . .
C138 C 0.8462(3) 1.1924(2) 0.3458(2) 0.0314(10) Uani 1 1 d . . .
H13I H 0.8499 1.2211 0.3940 0.038 Uiso 1 1 calc R . .
H13J H 0.9033 1.2058 0.3422 0.038 Uiso 1 1 calc R . .
C140 C 0.8313(3) 1.0632(2) 0.2615(2) 0.0258(9) Uani 1 1 d . . .
C59 C 0.5083(3) 0.0930(3) 0.1968(3) 0.0367(11) Uani 1 1 d . . .
H59A H 0.4681 0.0519 0.1923 0.044 Uiso 1 1 calc R . .
H59B H 0.5513 0.1144 0.2467 0.044 Uiso 1 1 calc R . .
C60 C 0.5581(4) 0.0683(3) 0.1461(3) 0.0447(12) Uani 1 1 d . . .
H60A H 0.5744 0.0192 0.1423 0.054 Uiso 1 1 calc R . .
H60B H 0.6131 0.1025 0.1619 0.054 Uiso 1 1 calc R . .
C300 C 0.7385(5) 0.9081(4) 0.4448(4) 0.078(2) Uani 1 1 d . . .
H30A H 0.7520 0.9602 0.4552 0.117 Uiso 1 1 calc R . .
H30B H 0.7357 0.8811 0.3969 0.117 Uiso 1 1 calc R . .
H30C H 0.7856 0.8932 0.4793 0.117 Uiso 1 1 calc R . .
C301 C 0.6510(5) 0.8930(4) 0.4491(4) 0.0606(16) Uani 1 1 d . B .
C302 C 0.5893(7) 0.8315(5) 0.4011(5) 0.102(3) Uani 1 1 d . . .
H302 H 0.6065 0.7940 0.3695 0.122 Uiso 1 1 calc R A 1
C3A3 C 0.4995(13) 0.8252(10) 0.4000(10) 0.068(6) Uiso 0.47(4) 1 d P B 1
H3A3 H 0.4516 0.7964 0.3578 0.081 Uiso 0.47(4) 1 calc PR B 1
C3B3 C 0.5253(15) 0.7993(15) 0.4190(12) 0.103(8) Uiso 0.53(4) 1 d P B 2
H3B3 H 0.5109 0.7488 0.4080 0.124 Uiso 0.53(4) 1 calc PR B 2
C304 C 0.4829(7) 0.8605(5) 0.4594(5) 0.105(3) Uiso 1 1 d . . .
H304 H 0.4349 0.8437 0.4689 0.126 Uiso 1 1 calc R B 1
C305 C 0.5425(5) 0.9233(5) 0.5048(4) 0.100(3) Uani 1 1 d . B .
H305 H 0.5279 0.9562 0.5414 0.120 Uiso 1 1 calc R . .
C306 C 0.6262(5) 0.9402(4) 0.4985(4) 0.0679(18) Uani 1 1 d . . .
H306 H 0.6638 0.9847 0.5292 0.082 Uiso 1 1 calc R B .
C400 C 0.7879(6) 0.8214(4) 0.6018(4) 0.085(2) Uani 1 1 d . C .
H40A H 0.8023 0.8019 0.6403 0.127 Uiso 1 1 calc R . .
H40B H 0.7300 0.8398 0.5943 0.127 Uiso 1 1 calc R . .
H40C H 0.8348 0.8611 0.6145 0.127 Uiso 1 1 calc R . .
C401 C 0.7824(4) 0.7623(4) 0.5347(3) 0.0566(15) Uani 1 1 d . . .
C4A2 C 0.6974(9) 0.7245(9) 0.4953(6) 0.055(4) Uiso 0.54(2) 1 d P C 1
H4A2 H 0.6506 0.7338 0.5127 0.066 Uiso 0.54(2) 1 calc PR C 1
C4A3 C 0.6816(10) 0.6714(8) 0.4286(7) 0.056(4) Uiso 0.54(2) 1 d P C 1
H4A3 H 0.6225 0.6480 0.3978 0.067 Uiso 0.54(2) 1 calc PR C 1
C4B2 C 0.7146(11) 0.6924(11) 0.4930(7) 0.057(4) Uiso 0.46(2) 1 d P C 2
H4B2 H 0.6721 0.6849 0.5122 0.069 Uiso 0.46(2) 1 calc PR C 2
C4B3 C 0.7093(12) 0.6415(11) 0.4333(8) 0.068(5) Uiso 0.46(2) 1 d P C 2
H4B3 H 0.6660 0.5993 0.4118 0.081 Uiso 0.46(2) 1 calc PR C 2
C404 C 0.7646(6) 0.6513(4) 0.4054(4) 0.085(2) Uani 1 1 d . . .
H404 H 0.7600 0.6094 0.3663 0.102 Uiso 1 1 calc R C 1
C405 C 0.8463(5) 0.7002(3) 0.4471(3) 0.0585(15) Uani 1 1 d . C .
H405 H 0.8952 0.6962 0.4320 0.070 Uiso 1 1 calc R . .
C406 C 0.8534(4) 0.7540(3) 0.5105(3) 0.0463(12) Uani 1 1 d . C .
H406 H 0.9080 0.7861 0.5382 0.056 Uiso 1 1 calc R . .
C1S C 1.0457(7) 0.5194(6) 0.5335(5) 0.074(3) Uani 0.50 1 d PGDU D -1
C2S C 1.0380(7) 0.4510(6) 0.4812(6) 0.067(4) Uani 0.50 1 d PGDU D -1
H2S H 1.0892 0.4268 0.4836 0.080 Uiso 0.50 1 calc PR D -1
C3S C 0.9539(9) 0.4187(5) 0.4254(5) 0.081(4) Uani 0.50 1 d PGDU D -1
H3S H 0.9487 0.3729 0.3904 0.097 Uiso 0.50 1 calc PR D -1
C4S C 0.8774(7) 0.4549(7) 0.4218(6) 0.110(7) Uani 0.50 1 d PGDU D -1
H4S H 0.8210 0.4333 0.3844 0.132 Uiso 0.50 1 calc PR D -1
C5S C 0.8850(8) 0.5233(7) 0.4740(7) 0.096(4) Uani 0.50 1 d PGDU D -1
H5S H 0.8338 0.5475 0.4716 0.115 Uiso 0.50 1 calc PR D -1
C6S C 0.9692(9) 0.5556(5) 0.5298(6) 0.094(6) Uani 0.50 1 d PGDU D -1
H6S H 0.9743 0.6014 0.5648 0.112 Uiso 0.50 1 calc PR D -1
C11S C 1.1243(15) 0.5494(12) 0.5863(12) 0.169(13) Uani 0.50 1 d PDU D -1
H11D H 1.1178 0.5964 0.6171 0.253 Uiso 0.50 1 calc PR D -1
H11E H 1.1689 0.5564 0.5669 0.253 Uiso 0.50 1 calc PR D -1
H11F H 1.1441 0.5175 0.6139 0.253 Uiso 0.50 1 calc PR D -1

loop_
_atom_site_aniso_label
_atom_site_aniso_U_11
_atom_site_aniso_U_22
_atom_site_aniso_U_33
_atom_site_aniso_U_23
_atom_site_aniso_U_13
_atom_site_aniso_U_12
Co1 0.0261(3) 0.0252(3) 0.0261(3) 0.0116(2) 0.0096(2) 0.0031(2)
Co2 0.0239(3) 0.0266(3) 0.0257(3) 0.0119(2) 0.0090(2) 0.0028(2)
Co3 0.0242(3) 0.0245(3) 0.0252(3) 0.0077(2) 0.0104(2) 0.0013(2)
Co4 0.0218(3) 0.0259(3) 0.0241(3) 0.0077(2) 0.0089(2) 0.0011(2)
N1 0.032(2) 0.0271(18) 0.0291(19) 0.0122(15) 0.0114(16) 0.0041(15)
N2 0.0282(19) 0.0273(18) 0.0293(18) 0.0102(15) 0.0143(15) 0.0064(15)
N3 0.029(2) 0.0247(18) 0.0282(18) 0.0111(14) 0.0108(15) 0.0036(15)
N4 0.0257(19) 0.0256(18) 0.0279(18) 0.0094(14) 0.0119(15) 0.0033(14)
N5 0.032(2) 0.0212(17) 0.0263(18) 0.0085(14) 0.0098(15) 0.0024(15)
N6 0.0299(19) 0.0255(18) 0.0276(18) 0.0117(14) 0.0112(15) 0.0048(15)
N7 0.031(2) 0.0262(18) 0.0301(19) 0.0121(15) 0.0117(16) 0.0057(15)
N8 0.0235(18) 0.0286(18) 0.0256(17) 0.0086(14) 0.0112(14) 0.0041(14)
N101 0.0196(18) 0.0273(18) 0.0241(17) 0.0072(14) 0.0074(14) 0.0011(14)
N102 0.0251(19) 0.0280(18) 0.0236(17) 0.0078(14) 0.0074(15) 0.0017(15)
N103 0.0213(18) 0.0308(19) 0.0260(18) 0.0094(14) 0.0099(14) 0.0031(14)
N104 0.0241(18) 0.0241(17) 0.0263(18) 0.0086(14) 0.0081(14) 0.0001(14)
N105 0.0223(18) 0.0274(18) 0.0277(18) 0.0078(14) 0.0084(15) 0.0015(14)
N106 0.0221(18) 0.0276(18) 0.0272(18) 0.0106(14) 0.0107(14) 0.0031(14)
N107 0.0243(19) 0.0281(18) 0.0274(18) 0.0111(14) 0.0094(15) 0.0004(14)
N108 0.0240(18) 0.0242(17) 0.0268(18) 0.0081(14) 0.0088(15) 0.0023(14)
O1 0.0403(18) 0.0346(17) 0.0351(17) 0.0191(13) 0.0217(14) 0.0152(14)
O2 0.0433(19) 0.0373(17) 0.0305(16) 0.0170(13) 0.0188(14) 0.0164(15)
C1 0.031(2) 0.032(2) 0.034(2) 0.0180(19) 0.0148(19) 0.0096(19)
C2 0.033(2) 0.034(2) 0.036(2) 0.0168(19) 0.020(2) 0.0131(19)
C3 0.039(3) 0.035(2) 0.046(3) 0.024(2) 0.024(2) 0.011(2)
C4 0.039(3) 0.026(2) 0.040(3) 0.0167(19) 0.017(2) 0.0045(19)
C5 0.034(2) 0.029(2) 0.037(2) 0.0149(19) 0.020(2) 0.0062(19)
C6 0.034(3) 0.025(2) 0.036(2) 0.0141(18) 0.013(2) 0.0019(18)
C7 0.045(3) 0.022(2) 0.039(3) 0.0095(19) 0.008(2) -0.002(2)
C8 0.054(3) 0.032(3) 0.040(3) 0.006(2) 0.019(2) 0.012(2)
C9 0.032(3) 0.039(3) 0.050(3) 0.024(2) 0.015(2) 0.002(2)
C10 0.043(3) 0.048(3) 0.055(3) 0.029(2) 0.028(2) 0.011(2)
C11 0.031(2) 0.023(2) 0.031(2) 0.0087(17) 0.0143(18) 0.0023(17)
C12 0.030(2) 0.029(2) 0.030(2) 0.0071(18) 0.0105(19) -0.0011(18)
C13 0.027(2) 0.031(2) 0.025(2) 0.0102(17) 0.0078(17) 0.0055(18)
C14 0.030(2) 0.024(2) 0.030(2) 0.0105(17) 0.0134(18) 0.0056(17)
C15 0.027(2) 0.025(2) 0.030(2) 0.0122(17) 0.0144(18) 0.0061(17)
C16 0.028(2) 0.030(2) 0.025(2) 0.0116(17) 0.0089(18) -0.0002(18)
C17 0.029(2) 0.029(2) 0.034(2) 0.0146(18) 0.0143(19) 0.0083(18)
C18 0.022(2) 0.038(2) 0.033(2) 0.0104(19) 0.0133(18) 0.0068(18)
C19 0.025(2) 0.033(2) 0.032(2) 0.0088(18) 0.0119(18) -0.0030(18)
C20 0.026(2) 0.030(2) 0.027(2) 0.0089(17) 0.0126(18) 0.0036(18)
C21 0.026(2) 0.028(2) 0.031(2) 0.0105(17) 0.0106(18) -0.0041(17)
C22 0.029(2) 0.030(2) 0.030(2) 0.0114(18) 0.0138(18) 0.0033(18)
C23 0.036(3) 0.027(2) 0.038(3) 0.0106(19) 0.014(2) -0.0019(19)
C24 0.039(3) 0.026(2) 0.044(3) 0.0145(19) 0.018(2) 0.0048(19)
C25 0.027(2) 0.030(2) 0.035(2) 0.0143(18) 0.0147(19) 0.0047(18)
C26 0.029(2) 0.030(2) 0.024(2) 0.0116(17) 0.0116(17) 0.0047(18)
C27 0.026(2) 0.027(2) 0.023(2) 0.0089(16) 0.0092(17) 0.0024(17)
C28 0.027(2) 0.025(2) 0.027(2) 0.0103(16) 0.0076(17) -0.0016(17)
C29 0.029(2) 0.028(2) 0.022(2) 0.0087(16) 0.0104(17) 0.0034(17)
C30 0.035(3) 0.029(2) 0.031(2) 0.0157(18) 0.0144(19) 0.0081(19)
C31 0.029(2) 0.033(2) 0.027(2) 0.0139(18) 0.0143(18) 0.0093(18)
C32 0.029(2) 0.036(2) 0.030(2) 0.0151(19) 0.0121(18) 0.0105(19)
C33 0.023(2) 0.037(2) 0.027(2) 0.0088(18) 0.0073(18) 0.0059(18)
C34 0.023(2) 0.028(2) 0.027(2) 0.0090(17) 0.0091(17) 0.0031(17)
C35 0.022(2) 0.034(2) 0.032(2) 0.0134(18) 0.0094(18) 0.0032(18)
C36 0.033(3) 0.031(2) 0.039(3) 0.010(2) 0.007(2) -0.0052(19)
C37 0.053(3) 0.035(3) 0.043(3) 0.009(2) 0.019(2) 0.012(2)
C38 0.027(2) 0.047(3) 0.044(3) 0.020(2) 0.013(2) 0.003(2)
C39 0.043(3) 0.054(3) 0.056(3) 0.026(3) 0.025(3) 0.020(3)
C40 0.031(2) 0.025(2) 0.035(2) 0.0096(18) 0.0160(19) 0.0054(18)
C41 0.030(2) 0.029(2) 0.046(3) 0.018(2) 0.019(2) -0.0010(19)
C42 0.037(3) 0.034(2) 0.040(3) 0.020(2) 0.023(2) 0.009(2)
C43 0.032(2) 0.033(2) 0.027(2) 0.0139(18) 0.0116(18) 0.0088(19)
C44 0.032(2) 0.029(2) 0.028(2) 0.0115(17) 0.0125(19) 0.0093(18)
C45 0.024(2) 0.032(2) 0.0199(19) 0.0086(16) 0.0081(16) 0.0019(17)
C46 0.035(2) 0.031(2) 0.026(2) 0.0109(17) 0.0131(19) 0.0071(19)
C47 0.035(3) 0.029(2) 0.030(2) 0.0096(18) 0.0121(19) 0.0035(19)
C48 0.035(3) 0.033(2) 0.031(2) 0.0097(18) 0.013(2) -0.0029(19)
C49 0.030(2) 0.032(2) 0.024(2) 0.0091(17) 0.0114(18) 0.0034(18)
C50 0.027(2) 0.037(2) 0.027(2) 0.0100(18) 0.0068(18) -0.0030(19)
C51 0.030(2) 0.034(2) 0.023(2) 0.0102(17) 0.0066(18) 0.0008(19)
C52 0.027(2) 0.041(3) 0.032(2) 0.012(2) 0.0104(19) 0.003(2)
C53 0.035(3) 0.042(3) 0.031(2) 0.013(2) 0.009(2) 0.010(2)
C54 0.034(3) 0.034(2) 0.027(2) 0.0106(18) 0.0133(19) 0.013(2)
C55 0.032(2) 0.032(2) 0.023(2) 0.0102(17) 0.0103(18) 0.0061(19)
C56 0.029(2) 0.035(2) 0.022(2) 0.0117(17) 0.0095(17) 0.0061(19)
C57 0.029(2) 0.029(2) 0.0181(19) 0.0071(16) 0.0055(17) -0.0003(18)
C58 0.028(2) 0.028(2) 0.023(2) 0.0088(16) 0.0103(17) 0.0042(17)
C61 0.064(4) 0.046(3) 0.046(3) 0.022(2) 0.029(3) 0.021(3)
C62 0.059(3) 0.038(3) 0.031(2) 0.015(2) 0.023(2) 0.019(2)
C63 0.044(3) 0.036(3) 0.037(3) 0.021(2) 0.014(2) 0.015(2)
C64 0.048(3) 0.049(3) 0.052(3) 0.027(2) 0.029(3) 0.025(2)
C65 0.052(3) 0.044(3) 0.036(3) 0.015(2) 0.025(2) 0.020(2)
C66 0.038(3) 0.041(3) 0.033(2) 0.015(2) 0.019(2) 0.010(2)
C102 0.029(2) 0.031(2) 0.028(2) 0.0114(18) 0.0119(18) 0.0045(18)
C103 0.029(2) 0.033(2) 0.029(2) 0.0095(18) 0.0140(18) 0.0037(18)
C104 0.025(2) 0.032(2) 0.031(2) 0.0093(18) 0.0115(18) 0.0001(18)
C105 0.027(2) 0.025(2) 0.030(2) 0.0109(17) 0.0116(18) 0.0040(17)
C106 0.024(2) 0.029(2) 0.028(2) 0.0096(17) 0.0108(18) 0.0003(17)
C107 0.023(2) 0.038(2) 0.026(2) 0.0078(18) 0.0060(17) -0.0006(18)
C108 0.039(3) 0.044(3) 0.037(3) 0.017(2) 0.011(2) 0.015(2)
C109 0.036(3) 0.029(2) 0.036(2) 0.0111(19) 0.015(2) 0.0005(19)
C110 0.044(3) 0.035(2) 0.046(3) 0.020(2) 0.024(2) 0.009(2)
C111 0.025(2) 0.024(2) 0.026(2) 0.0108(16) 0.0076(17) 0.0052(17)
C112 0.021(2) 0.033(2) 0.025(2) 0.0087(17) 0.0049(17) -0.0002(17)
C113 0.031(2) 0.034(2) 0.026(2) 0.0104(18) 0.0121(18) 0.0060(19)
C114 0.023(2) 0.029(2) 0.031(2) 0.0102(17) 0.0146(18) 0.0065(17)
C115 0.025(2) 0.031(2) 0.033(2) 0.0159(18) 0.0177(18) 0.0116(18)
C116 0.023(2) 0.031(2) 0.024(2) 0.0120(17) 0.0126(17) 0.0074(17)
C117 0.023(2) 0.032(2) 0.032(2) 0.0154(18) 0.0121(18) 0.0040(17)
C120 0.025(2) 0.030(2) 0.030(2) 0.0136(18) 0.0086(18) -0.0015(18)
C121 0.028(2) 0.027(2) 0.032(2) 0.0120(18) 0.0077(18) -0.0045(18)
C122 0.023(2) 0.029(2) 0.032(2) 0.0139(18) 0.0099(18) -0.0005(17)
C123 0.018(2) 0.041(3) 0.035(2) 0.0159(19) 0.0100(18) 0.0017(18)
C124 0.022(2) 0.038(2) 0.039(2) 0.017(2) 0.0168(19) 0.0073(19)
C125 0.032(2) 0.030(2) 0.032(2) 0.0125(18) 0.0167(19) 0.0053(19)
C126 0.027(2) 0.028(2) 0.027(2) 0.0109(17) 0.0140(18) 0.0032(17)
C129 0.026(2) 0.026(2) 0.027(2) 0.0123(16) 0.0124(17) 0.0034(17)
C139 0.043(3) 0.030(2) 0.049(3) 0.019(2) 0.023(2) 0.011(2)
C141 0.030(2) 0.030(2) 0.034(2) 0.0089(18) 0.0154(19) 0.0044(18)
C142 0.031(2) 0.032(2) 0.032(2) 0.0091(18) 0.0167(19) 0.0000(19)
C143 0.029(2) 0.026(2) 0.027(2) 0.0097(16) 0.0176(18) 0.0094(17)
C144 0.030(2) 0.025(2) 0.030(2) 0.0104(17) 0.0134(18) 0.0058(18)
C145 0.028(2) 0.028(2) 0.025(2) 0.0126(17) 0.0129(17) 0.0028(17)
C146 0.029(2) 0.030(2) 0.028(2) 0.0098(17) 0.0118(18) 0.0040(18)
C147 0.024(2) 0.037(2) 0.036(2) 0.0186(19) 0.0105(19) 0.0053(19)
C148 0.024(2) 0.032(2) 0.025(2) 0.0089(17) 0.0045(17) -0.0016(18)
C149 0.027(2) 0.028(2) 0.025(2) 0.0117(17) 0.0118(17) 0.0040(17)
C150 0.027(2) 0.026(2) 0.025(2) 0.0101(17) 0.0096(17) 0.0003(17)
C151 0.027(2) 0.026(2) 0.023(2) 0.0066(16) 0.0110(17) -0.0008(17)
C152 0.028(2) 0.027(2) 0.028(2) 0.0084(17) 0.0130(18) -0.0018(17)
C153 0.038(3) 0.025(2) 0.031(2) 0.0089(17) 0.017(2) 0.0009(18)
C154 0.029(2) 0.027(2) 0.031(2) 0.0119(17) 0.0127(18) 0.0043(18)
C155 0.024(2) 0.027(2) 0.024(2) 0.0072(16) 0.0102(17) 0.0000(17)
C156 0.023(2) 0.027(2) 0.023(2) 0.0110(16) 0.0100(16) 0.0008(17)
C157 0.022(2) 0.025(2) 0.023(2) 0.0078(16) 0.0081(16) 0.0004(16)
C158 0.023(2) 0.028(2) 0.026(2) 0.0117(17) 0.0100(17) 0.0021(17)
C101 0.030(2) 0.027(2) 0.026(2) 0.0089(17) 0.0096(18) 0.0060(18)
C118 0.031(2) 0.026(2) 0.035(2) 0.0130(18) 0.0136(19) 0.0014(18)
C119 0.030(2) 0.029(2) 0.032(2) 0.0102(18) 0.0131(19) -0.0028(18)
C127 0.024(2) 0.029(2) 0.030(2) 0.0130(17) 0.0127(17) 0.0030(17)
C128 0.026(2) 0.026(2) 0.024(2) 0.0102(16) 0.0097(17) -0.0013(17)
C130 0.029(2) 0.029(2) 0.033(2) 0.0143(18) 0.0151(19) 0.0090(18)
C131 0.026(2) 0.031(2) 0.031(2) 0.0136(18) 0.0128(18) 0.0036(18)
C132 0.038(3) 0.030(2) 0.027(2) 0.0088(17) 0.0158(19) 0.0059(19)
C133 0.037(3) 0.026(2) 0.028(2) 0.0080(17) 0.0117(19) 0.0050(19)
C134 0.029(2) 0.026(2) 0.025(2) 0.0098(16) 0.0101(17) 0.0047(17)
C135 0.024(2) 0.026(2) 0.029(2) 0.0095(17) 0.0131(17) 0.0029(17)
C136 0.028(2) 0.031(2) 0.029(2) 0.0084(18) 0.0123(18) 0.0041(18)
C137 0.036(3) 0.037(3) 0.037(2) 0.015(2) 0.012(2) 0.011(2)
C138 0.037(3) 0.025(2) 0.034(2) 0.0097(18) 0.016(2) 0.0041(19)
C140 0.027(2) 0.022(2) 0.027(2) 0.0080(16) 0.0098(17) 0.0016(17)
C59 0.039(3) 0.035(2) 0.035(2) 0.015(2) 0.010(2) 0.011(2)
C60 0.045(3) 0.045(3) 0.044(3) 0.011(2) 0.020(2) 0.020(2)
C300 0.070(5) 0.097(6) 0.090(5) 0.054(4) 0.037(4) 0.036(4)
C301 0.063(4) 0.066(4) 0.065(4) 0.030(3) 0.030(3) 0.018(3)
C302 0.125(8) 0.074(5) 0.082(6) -0.018(4) 0.054(5) -0.026(5)
C305 0.066(5) 0.124(7) 0.077(5) -0.012(5) 0.031(4) -0.008(5)
C306 0.054(4) 0.071(4) 0.064(4) 0.010(3) 0.019(3) 0.000(3)
C400 0.103(6) 0.092(5) 0.067(5) 0.030(4) 0.038(4) 0.053(5)
C401 0.050(4) 0.070(4) 0.051(3) 0.027(3) 0.015(3) 0.011(3)
C404 0.127(7) 0.060(4) 0.052(4) 0.006(3) 0.031(4) -0.031(4)
C405 0.072(4) 0.054(3) 0.055(4) 0.023(3) 0.027(3) 0.014(3)
C406 0.042(3) 0.045(3) 0.051(3) 0.019(2) 0.014(2) -0.001(2)
C1S 0.089(8) 0.086(8) 0.051(6) 0.017(5) 0.039(6) -0.021(7)
C2S 0.108(10) 0.058(8) 0.082(8) 0.039(6) 0.075(7) 0.029(8)
C3S 0.120(10) 0.075(9) 0.080(9) 0.035(7) 0.068(8) 0.014(8)
C4S 0.113(12) 0.133(13) 0.114(14) 0.052(10) 0.068(11) 0.013(11)
C5S 0.126(11) 0.100(10) 0.119(11) 0.071(8) 0.079(9) 0.040(9)
C6S 0.128(11) 0.090(11) 0.105(11) 0.043(10) 0.085(10) 0.011(9)
C11S 0.135(18) 0.27(3) 0.067(13) 0.040(17) 0.025(12) -0.115(19)

loop_
_atom_type_symbol
_atom_type_description
_atom_type_scat_dispersion_real
_atom_type_scat_dispersion_imag
_atom_type_scat_source
C C 0.0033 0.0016 'International Tables Vol C Tables 4.2.6.8 and 6.1.1.4'
H H 0.0000 0.0000 'International Tables Vol C Tables 4.2.6.8 and 6.1.1.4'
Co Co 0.3494 0.9721 'International Tables Vol C Tables 4.2.6.8 and 6.1.1.4'
N N 0.0061 0.0033 'International Tables Vol C Tables 4.2.6.8 and 6.1.1.4'
O O 0.0106 0.0060 'International Tables Vol C Tables 4.2.6.8 and 6.1.1.4'

loop_
_geom_angle_atom_site_label_1
_geom_angle_atom_site_label_2
_geom_angle_atom_site_label_3
_geom_angle
N3 Co1 N2 86.81(15)
N3 Co1 N1 166.71(15)
N2 Co1 N1 82.51(15)
N3 Co1 N4 83.04(15)
N2 Co1 N4 169.84(15)
N1 Co1 N4 107.45(14)
N3 Co1 O1 95.64(14)
N2 Co1 O1 93.70(13)
N1 Co1 O1 92.94(14)
N4 Co1 O1 87.89(13)
N7 Co2 N6 86.60(15)
N7 Co2 N8 83.02(15)
N6 Co2 N8 168.95(15)
N7 Co2 N5 167.13(15)
N6 Co2 N5 82.78(15)
N8 Co2 N5 107.00(15)
N7 Co2 O2 96.33(14)
N6 Co2 O2 95.25(14)
N8 Co2 O2 89.65(13)
N5 Co2 O2 91.87(13)
N106 Co3 N107 87.27(15)
N106 Co3 N108 168.53(15)
N107 Co3 N108 83.17(15)
N106 Co3 N105 83.17(15)
N107 Co3 N105 170.43(15)
N108 Co3 N105 106.37(14)
N103 Co4 N102 86.81(15)
N103 Co4 N101 170.56(15)
N102 Co4 N101 83.83(14)
N103 Co4 N104 83.51(15)
N102 Co4 N104 168.56(14)
N101 Co4 N104 105.92(14)
C1 N1 C55 117.3(4)
C1 N1 Co1 110.8(3)
C55 N1 Co1 130.4(3)
C5 N2 C2 108.2(4)
C5 N2 Co1 135.3(3)
C2 N2 Co1 116.0(3)
C11 N3 C14 108.8(3)
C11 N3 Co1 135.6(3)
C14 N3 Co1 115.4(3)
C15 N4 C16 116.7(3)
C15 N4 Co1 111.3(3)
C16 N4 Co1 131.0(3)
C30 N5 C26 115.0(3)
C30 N5 Co2 109.6(3)
C26 N5 Co2 135.0(3)
C34 N6 C31 108.9(3)
C34 N6 Co2 135.7(3)
C31 N6 Co2 115.4(3)
C40 N7 C43 108.5(4)
C40 N7 Co2 135.9(3)
C43 N7 Co2 115.3(3)
C44 N8 C45 119.7(3)
C44 N8 Co2 111.9(3)
C45 N8 Co2 127.7(3)
C101 N101 C155 114.9(3)
C101 N101 Co4 111.0(3)
C155 N101 Co4 133.3(3)
C105 N102 C102 108.0(4)
C105 N102 Co4 136.6(3)
C102 N102 Co4 115.3(3)
C111 N103 C114 109.0(3)
C111 N103 Co4 135.5(3)
C114 N103 Co4 115.4(3)
C115 N104 C116 118.1(3)
C115 N104 Co4 111.5(3)
C116 N104 Co4 129.7(3)
C130 N105 C126 117.3(4)
C130 N105 Co3 111.2(3)
C126 N105 Co3 130.7(3)
C134 N106 C131 108.5(3)
C134 N106 Co3 135.8(3)
C131 N106 Co3 115.7(3)
C140 N107 C143 108.0(3)
C140 N107 Co3 135.5(3)
C143 N107 Co3 116.3(3)
C144 N108 C145 116.7(3)
C144 N108 Co3 110.8(3)
C145 N108 Co3 131.8(3)
C59 O1 C62 109.8(3)
C59 O1 Co1 125.6(3)
C62 O1 Co1 117.9(3)
C66 O2 C63 110.3(3)
C66 O2 Co2 119.9(2)
C63 O2 Co2 126.2(3)
N1 C1 C2 117.7(4)
N1 C1 H1 121.1
C2 C1 H1 121.1
N2 C2 C3 109.4(4)
N2 C2 C1 112.4(4)
C3 C2 C1 138.2(4)
C4 C3 C2 106.7(4)
C4 C3 H3 126.7
C2 C3 H3 126.7
C3 C4 C5 106.5(4)
C3 C4 H4 126.7
C5 C4 H4 126.7
N2 C5 C4 109.2(4)
N2 C5 C6 123.9(4)
C4 C5 C6 126.7(4)
C5 C6 C11 112.9(4)
C5 C6 C7 109.9(4)
C11 C6 C7 110.1(4)
C5 C6 C9 108.3(4)
C11 C6 C9 107.6(4)
C7 C6 C9 107.8(4)
C8 C7 C6 114.4(4)
C8 C7 H7A 108.7
C6 C7 H7A 108.7
C8 C7 H7B 108.7
C6 C7 H7B 108.7
H7A C7 H7B 107.6
C7 C8 H8A 109.5
C7 C8 H8B 109.5
H8A C8 H8B 109.5
C7 C8 H8C 109.5
H8A C8 H8C 109.5
H8B C8 H8C 109.5
C10 C9 C6 113.2(4)
C10 C9 H9A 108.9
C6 C9 H9A 108.9
C10 C9 H9B 108.9
C6 C9 H9B 108.9
H9A C9 H9B 107.7
C9 C10 H10A 109.5
C9 C10 H10B 109.5
H10A C10 H10B 109.5
C9 C10 H10C 109.5
H10A C10 H10C 109.5
H10B C10 H10C 109.5
N3 C11 C12 108.7(4)
N3 C11 C6 124.1(4)
C12 C11 C6 127.0(4)
C13 C12 C11 107.3(4)
C13 C12 H12 126.4
C11 C12 H12 126.4
C14 C13 C12 106.3(4)
C14 C13 H13 126.8
C12 C13 H13 126.8
N3 C14 C13 108.8(4)
N3 C14 C15 113.2(4)
C13 C14 C15 137.6(4)
N4 C15 C14 117.0(4)
N4 C15 H15 121.5
C14 C15 H15 121.5
C17 C16 N4 118.6(4)
C17 C16 C29 120.1(4)
N4 C16 C29 121.3(4)
C16 C17 C18 120.9(4)
C16 C17 H17 119.6
C18 C17 H17 119.6
C19 C18 C17 120.9(4)
C19 C18 H18 119.6
C17 C18 H18 119.6
C18 C19 C20 120.7(4)
C18 C19 H19 119.6
C20 C19 H19 119.6
C21 C20 C19 121.5(4)
C21 C20 C29 119.6(4)
C19 C20 C29 118.9(4)
C22 C21 C20 121.8(4)
C22 C21 H21 119.1
C20 C21 H21 119.1
C21 C22 C23 121.2(4)
C21 C22 C27 119.0(4)
C23 C22 C27 119.8(4)
C24 C23 C22 120.4(4)
C24 C23 H23 119.8
C22 C23 H23 119.8
C23 C24 C25 120.1(4)
C23 C24 H24 119.9
C25 C24 H24 119.9
C26 C25 C24 122.0(4)
C26 C25 H25 119.0
C24 C25 H25 119.0
C25 C26 N5 120.9(4)
C25 C26 C27 120.1(4)
N5 C26 C27 118.9(4)
C28 C27 C22 119.7(4)
C28 C27 C26 122.6(4)
C22 C27 C26 117.7(4)
C27 C28 C29 121.4(4)
C27 C28 H28 119.3
C29 C28 H28 119.3
C28 C29 C16 123.1(4)
C28 C29 C20 118.5(4)
C16 C29 C20 118.4(4)
N5 C30 C31 118.8(4)
N5 C30 H30 120.6
C31 C30 H30 120.6
N6 C31 C30 113.4(4)
N6 C31 C32 108.5(4)
C30 C31 C32 138.1(4)
C33 C32 C31 106.6(4)
C33 C32 H32 126.7
C31 C32 H32 126.7
C32 C33 C34 107.4(4)
C32 C33 H33 126.3
C34 C33 H33 126.3
N6 C34 C33 108.5(4)
N6 C34 C35 124.1(4)
C33 C34 C35 127.3(4)
C40 C35 C34 112.8(4)
C40 C35 C38 110.9(4)
C34 C35 C38 110.0(4)
C40 C35 C36 107.6(3)
C34 C35 C36 107.2(4)
C38 C35 C36 108.1(4)
C37 C36 C35 113.7(4)
C37 C36 H36A 108.8
C35 C36 H36A 108.8
C37 C36 H36B 108.8
C35 C36 H36B 108.8
H36A C36 H36B 107.7
C36 C37 H37A 109.5
C36 C37 H37B 109.5
H37A C37 H37B 109.5
C36 C37 H37C 109.5
H37A C37 H37C 109.5
H37B C37 H37C 109.5
C39 C38 C35 113.8(4)
C39 C38 H38A 108.8
C35 C38 H38A 108.8
C39 C38 H38B 108.8
C35 C38 H38B 108.8
H38A C38 H38B 107.7
C38 C39 H39A 109.5
C38 C39 H39B 109.5
H39A C39 H39B 109.5
C38 C39 H39C 109.5
H39A C39 H39C 109.5
H39B C39 H39C 109.5
N7 C40 C41 109.3(4)
N7 C40 C35 124.4(4)
C41 C40 C35 126.3(4)
C42 C41 C40 106.9(4)
C42 C41 H41 126.6
C40 C41 H41 126.6
C41 C42 C43 106.7(4)
C41 C42 H42 126.6
C43 C42 H42 126.6
N7 C43 C42 108.6(4)
N7 C43 C44 112.7(4)
C42 C43 C44 138.5(4)
N8 C44 C43 117.0(4)
N8 C44 H44 121.5
C43 C44 H44 121.5
C46 C45 N8 117.3(4)
C46 C45 C58 120.3(4)
N8 C45 C58 122.2(4)
C45 C46 C47 121.7(4)
C45 C46 H46 119.2
C47 C46 H46 119.2
C48 C47 C46 120.2(4)
C48 C47 H47 119.9
C46 C47 H47 119.9
C47 C48 C49 120.0(4)
C47 C48 H48 120.0
C49 C48 H48 120.0
C50 C49 C48 120.7(4)
C50 C49 C58 118.5(4)
C48 C49 C58 120.8(4)
C51 C50 C49 122.7(4)
C51 C50 H50 118.7
C49 C50 H50 118.7
C50 C51 C52 121.1(4)
C50 C51 C56 118.8(4)
C52 C51 C56 120.1(4)
C53 C52 C51 120.0(4)
C53 C52 H52 120.0
C51 C52 H52 120.0
C52 C53 C54 120.6(4)
C52 C53 H53 119.7
C54 C53 H53 119.7
C55 C54 C53 121.4(4)
C55 C54 H54 119.3
C53 C54 H54 119.3
C54 C55 N1 120.0(4)
C54 C55 C56 120.2(4)
N1 C55 C56 119.8(4)
C57 C56 C51 118.9(4)
C57 C56 C55 123.4(4)
C51 C56 C55 117.7(4)
C58 C57 C56 121.4(4)
C58 C57 H57 119.3
C56 C57 H57 119.3
C57 C58 C49 119.7(4)
C57 C58 C45 123.4(4)
C49 C58 C45 116.9(4)
C60 C61 C62 102.2(4)
C60 C61 H61A 111.3
C62 C61 H61A 111.3
C60 C61 H61B 111.3
C62 C61 H61B 111.3
H61A C61 H61B 109.2
O1 C62 C61 106.3(4)
O1 C62 H62A 110.5
C61 C62 H62A 110.5
O1 C62 H62B 110.5
C61 C62 H62B 110.5
H62A C62 H62B 108.7
O2 C63 C64 106.1(4)
O2 C63 H63A 110.5
C64 C63 H63A 110.5
O2 C63 H63B 110.5
C64 C63 H63B 110.5
H63A C63 H63B 108.7
C63 C64 C65 102.5(4)
C63 C64 H64A 111.3
C65 C64 H64A 111.3
C63 C64 H64B 111.3
C65 C64 H64B 111.3
H64A C64 H64B 109.2
C66 C65 C64 102.2(4)
C66 C65 H65A 111.3
C64 C65 H65A 111.3
C66 C65 H65B 111.3
C64 C65 H65B 111.3
H65A C65 H65B 109.2
O2 C66 C65 104.2(4)
O2 C66 H66A 110.9
C65 C66 H66A 110.9
O2 C66 H66B 110.9
C65 C66 H66B 110.9
H66A C66 H66B 108.9
N102 C102 C103 109.6(4)
N102 C102 C101 112.4(4)
C103 C102 C101 138.0(4)
C104 C103 C102 105.9(4)
C104 C103 H103 127.0
C102 C103 H103 127.0
C103 C104 C105 107.3(4)
C103 C104 H104 126.3
C105 C104 H104 126.3
N102 C105 C104 109.1(4)
N102 C105 C106 123.3(4)
C104 C105 C106 127.4(4)
C105 C106 C111 112.7(3)
C105 C106 C107 110.3(3)
C111 C106 C107 109.3(3)
C105 C106 C109 108.1(3)
C111 C106 C109 108.8(3)
C107 C106 C109 107.5(3)
C108 C107 C106 114.2(4)
C108 C107 H10D 108.7
C106 C107 H10D 108.7
C108 C107 H10E 108.7
C106 C107 H10E 108.7
H10D C107 H10E 107.6
C107 C108 H10F 109.5
C107 C108 H10G 109.5
H10F C108 H10G 109.5
C107 C108 H10H 109.5
H10F C108 H10H 109.5
H10G C108 H10H 109.5
C110 C109 C106 113.9(4)
C110 C109 H10I 108.8
C106 C109 H10I 108.8
C110 C109 H10J 108.8
C106 C109 H10J 108.8
H10I C109 H10J 107.7
C109 C110 H11A 109.5
C109 C110 H11B 109.5
H11A C110 H11B 109.5
C109 C110 H11C 109.5
H11A C110 H11C 109.5
H11B C110 H11C 109.5
N103 C111 C112 108.1(4)
N103 C111 C106 124.1(4)
C112 C111 C106 127.7(4)
C111 C112 C113 108.1(4)
C111 C112 H112 125.9
C113 C112 H112 125.9
C114 C113 C112 106.2(4)
C114 C113 H113 126.9
C112 C113 H113 126.9
N103 C114 C113 108.5(4)
N103 C114 C115 112.2(4)
C113 C114 C115 138.7(4)
N104 C115 C114 117.4(4)
N104 C115 H115 121.3
C114 C115 H115 121.3
C117 C116 N104 117.4(4)
C117 C116 C129 120.8(4)
N104 C116 C129 121.7(4)
C116 C117 C118 121.6(4)
C116 C117 H117 119.2
C118 C117 H117 119.2
C121 C120 C119 121.7(4)
C121 C120 C129 118.4(4)
C119 C120 C129 119.9(4)
C122 C121 C120 123.1(4)
C122 C121 H121 118.4
C120 C121 H121 118.4
C121 C122 C123 121.7(4)
C121 C122 C127 118.3(4)
C123 C122 C127 120.0(4)
C124 C123 C122 120.6(4)
C124 C123 H123 119.7
C122 C123 H123 119.7
C123 C124 C125 120.5(4)
C123 C124 H124 119.8
C125 C124 H124 119.8
C126 C125 C124 121.1(4)
C126 C125 H125 119.4
C124 C125 H125 119.4
C125 C126 N105 120.4(4)
C125 C126 C127 120.4(4)
N105 C126 C127 119.2(4)
C128 C129 C116 124.0(4)
C128 C129 C120 118.9(4)
C116 C129 C120 117.0(4)
C138 C139 H13A 109.5
C138 C139 H13B 109.5
H13A C139 H13B 109.5
C138 C139 H13C 109.5
H13A C139 H13C 109.5
H13B C139 H13C 109.5
C142 C141 C140 107.6(4)
C142 C141 H141 126.2
C140 C141 H141 126.2
C141 C142 C143 106.8(4)
C141 C142 H142 126.6
C143 C142 H142 126.6
N107 C143 C144 111.4(4)
N107 C143 C142 108.9(4)
C144 C143 C142 139.4(4)
N108 C144 C143 118.3(4)
N108 C144 H144 120.8
C143 C144 H144 120.8
C146 C145 N108 119.1(4)
C146 C145 C158 119.8(4)
N108 C145 C158 121.1(4)
C145 C146 C147 121.9(4)
C145 C146 H146 119.1
C147 C146 H146 119.1
C148 C147 C146 119.9(4)
C148 C147 H147 120.1
C146 C147 H147 120.1
C147 C148 C149 120.8(4)
C147 C148 H148 119.6
C149 C148 H148 119.6
C150 C149 C148 121.6(4)
C150 C149 C158 118.4(4)
C148 C149 C158 120.0(4)
C149 C150 C151 122.2(4)
C149 C150 H150 118.9
C151 C150 H150 118.9
C150 C151 C152 120.6(4)
C150 C151 C156 119.4(4)
C152 C151 C156 120.0(4)
C153 C152 C151 120.5(4)
C153 C152 H152 119.8
C151 C152 H152 119.8
C152 C153 C154 120.3(4)
C152 C153 H153 119.9
C154 C153 H153 119.9
C155 C154 C153 121.0(4)
C155 C154 H154 119.5
C153 C154 H154 119.5
C154 C155 C156 120.8(4)
C154 C155 N101 119.2(4)
C156 C155 N101 120.0(3)
C157 C156 C155 124.0(4)
C157 C156 C151 118.6(4)
C155 C156 C151 117.3(4)
C156 C157 C158 122.0(4)
C156 C157 H157 119.0
C158 C157 H157 119.0
C157 C158 C149 119.2(4)
C157 C158 C145 123.2(4)
C149 C158 C145 117.5(4)
N101 C101 C102 117.4(4)
N101 C101 H101 121.3
C102 C101 H101 121.3
C119 C118 C117 119.6(4)
C119 C118 H118 120.2
C117 C118 H118 120.2
C118 C119 C120 121.0(4)
C118 C119 H119 119.5
C120 C119 H119 119.5
C128 C127 C122 119.9(4)
C128 C127 C126 122.9(4)
C122 C127 C126 117.2(4)
C127 C128 C129 121.4(4)
C127 C128 H128 119.3
C129 C128 H128 119.3
N105 C130 C131 117.6(4)
N105 C130 H130 121.2
C131 C130 H130 121.2
N106 C131 C132 108.6(4)
N106 C131 C130 112.2(4)
C132 C131 C130 139.1(4)
C131 C132 C133 106.8(4)
C131 C132 H132 126.6
C133 C132 H132 126.6
C132 C133 C134 108.0(4)
C132 C133 H133 126.0
C134 C133 H133 126.0
N106 C134 C133 108.1(4)
N106 C134 C135 123.3(4)
C133 C134 C135 128.6(4)
C140 C135 C134 113.4(3)
C140 C135 C136 107.9(3)
C134 C135 C136 108.2(3)
C140 C135 C138 109.5(3)
C134 C135 C138 110.6(3)
C136 C135 C138 107.1(3)
C137 C136 C135 114.1(4)
C137 C136 H13D 108.7
C135 C136 H13D 108.7
C137 C136 H13E 108.7
C135 C136 H13E 108.7
H13D C136 H13E 107.6
C136 C137 H13F 109.5
C136 C137 H13G 109.5
H13F C137 H13G 109.5
C136 C137 H13H 109.5
H13F C137 H13H 109.5
H13G C137 H13H 109.5
C139 C138 C135 114.6(4)
C139 C138 H13I 108.6
C135 C138 H13I 108.6
C139 C138 H13J 108.6
C135 C138 H13J 108.6
H13I C138 H13J 107.6
N107 C140 C141 108.7(4)
N107 C140 C135 123.7(4)
C141 C140 C135 127.6(4)
O1 C59 C60 104.1(4)
O1 C59 H59A 110.9
C60 C59 H59A 110.9
O1 C59 H59B 110.9
C60 C59 H59B 110.9
H59A C59 H59B 109.0
C59 C60 C61 102.7(4)
C59 C60 H60A 111.2
C61 C60 H60A 111.2
C59 C60 H60B 111.2
C61 C60 H60B 111.2
H60A C60 H60B 109.1
C301 C300 H30A 109.5
C301 C300 H30B 109.5
H30A C300 H30B 109.5
C301 C300 H30C 109.5
H30A C300 H30C 109.5
H30B C300 H30C 109.5
C306 C301 C302 117.3(7)
C306 C301 C300 120.7(7)
C302 C301 C300 122.0(7)
C301 C302 C3B3 122.5(10)
C301 C302 C3A3 119.8(9)
C3B3 C302 C3A3 31.8(9)
C301 C302 H302 120.1
C3B3 C302 H302 108.1
C3A3 C302 H302 120.1
C304 C3A3 C302 120.3(14)
C304 C3A3 H3A3 119.9
C302 C3A3 H3A3 119.9
C302 C3B3 C304 108.9(19)
C302 C3B3 H3B3 125.6
C304 C3B3 H3B3 125.6
C3A3 C304 C305 114.1(11)
C3A3 C304 C3B3 30.3(9)
C305 C304 C3B3 114.3(11)
C3A3 C304 H304 123.0
C305 C304 H304 123.0
C3B3 C304 H304 114.5
C304 C305 C306 122.5(8)
C304 C305 H305 118.8
C306 C305 H305 118.8
C301 C306 C305 120.3(7)
C301 C306 H306 119.8
C305 C306 H306 119.8
C401 C400 H40A 109.5
C401 C400 H40B 109.5
H40A C400 H40B 109.5
C401 C400 H40C 109.5
H40A C400 H40C 109.5
H40B C400 H40C 109.5
C4A2 C401 C406 123.7(8)
C4A2 C401 C400 112.6(8)
C406 C401 C400 123.1(6)
C4A2 C401 C4B2 26.5(6)
C406 C401 C4B2 107.7(8)
C400 C401 C4B2 127.4(8)
C401 C4A2 C4A3 118.3(11)
C401 C4A2 H4A2 120.9
C4A3 C4A2 H4A2 120.9
C4A2 C4A3 C404 119.0(11)
C4A2 C4A3 H4A3 120.5
C404 C4A3 H4A3 120.5
C4B3 C4B2 C401 126.9(14)
C4B3 C4B2 H4B2 116.6
C401 C4B2 H4B2 116.6
C404 C4B3 C4B2 117.7(15)
C404 C4B3 H4B3 121.2
C4B2 C4B3 H4B3 121.2
C4B3 C404 C405 120.7(10)
C4B3 C404 C4A3 27.7(9)
C405 C404 C4A3 116.0(7)
C4B3 C404 H404 110.7
C405 C404 H404 122.0
C4A3 C404 H404 122.0
C406 C405 C404 119.2(6)
C406 C405 H405 120.4
C404 C405 H405 120.4
C405 C406 C401 122.3(6)
C405 C406 H406 118.8
C401 C406 H406 118.8
C11S C1S C2S 120.1(8)
C11S C1S C6S 119.9(8)
C2S C1S C6S 120.0
C1S C2S C3S 120.0
C1S C2S H2S 120.0
C3S C2S H2S 120.0
C4S C3S C2S 120.0
C4S C3S H3S 120.0
C2S C3S H3S 120.0
C3S C4S C5S 120.0
C3S C4S H4S 120.0
C5S C4S H4S 120.0
C6S C5S C4S 120.0
C6S C5S H5S 120.0
C4S C5S H5S 120.0
C5S C6S C1S 120.0
C5S C6S H6S 120.0
C1S C6S H6S 120.0
C1S C11S H11D 109.5
C1S C11S H11E 109.5
H11D C11S H11E 109.5
C1S C11S H11F 109.5
H11D C11S H11F 109.5
H11E C11S H11F 109.5

loop_
_geom_bond_atom_site_label_1
_geom_bond_atom_site_label_2
_geom_bond_distance
Co1 N3 1.861(4)
Co1 N2 1.876(4)
Co1 N1 1.998(4)
Co1 N4 2.001(3)
Co1 O1 2.233(3)
Co2 N7 1.867(4)
Co2 N6 1.869(4)
Co2 N8 1.979(3)
Co2 N5 2.033(4)
Co2 O2 2.243(3)
Co3 N106 1.846(3)
Co3 N107 1.855(4)
Co3 N108 1.967(3)
Co3 N105 1.976(4)
Co4 N103 1.841(3)
Co4 N102 1.856(4)
Co4 N101 1.956(3)
Co4 N104 1.965(4)
N1 C1 1.329(5)
N1 C55 1.433(6)
N2 C5 1.341(6)
N2 C2 1.375(5)
N3 C11 1.349(5)
N3 C14 1.383(5)
N4 C15 1.317(5)
N4 C16 1.436(5)
N5 C30 1.311(5)
N5 C26 1.431(5)
N6 C34 1.355(5)
N6 C31 1.373(5)
N7 C40 1.343(6)
N7 C43 1.389(5)
N8 C44 1.322(5)
N8 C45 1.438(5)
N101 C101 1.331(5)
N101 C155 1.439(5)
N102 C105 1.345(5)
N102 C102 1.375(5)
N103 C111 1.356(5)
N103 C114 1.388(5)
N104 C115 1.311(5)
N104 C116 1.439(5)
N105 C130 1.319(5)
N105 C126 1.424(5)
N106 C134 1.359(5)
N106 C131 1.390(5)
N107 C140 1.353(5)
N107 C143 1.383(5)
N108 C144 1.331(5)
N108 C145 1.427(5)
O1 C59 1.440(5)
O1 C62 1.445(5)
O2 C66 1.436(5)
O2 C63 1.448(5)
C1 C2 1.413(6)
C1 H1 0.9300
C2 C3 1.400(6)
C3 C4 1.394(7)
C3 H3 0.9300
C4 C5 1.427(6)
C4 H4 0.9300
C5 C6 1.517(6)
C6 C11 1.519(6)
C6 C7 1.554(6)
C6 C9 1.557(7)
C7 C8 1.513(7)
C7 H7A 0.9700
C7 H7B 0.9700
C8 H8A 0.9600
C8 H8B 0.9600
C8 H8C 0.9600
C9 C10 1.513(7)
C9 H9A 0.9700
C9 H9B 0.9700
C10 H10A 0.9600
C10 H10B 0.9600
C10 H10C 0.9600
C11 C12 1.415(6)
C12 C13 1.406(6)
C12 H12 0.9300
C13 C14 1.404(6)
C13 H13 0.9300
C14 C15 1.416(6)
C15 H15 0.9300
C16 C17 1.377(6)
C16 C29 1.441(6)
C17 C18 1.416(6)
C17 H17 0.9300
C18 C19 1.359(6)
C18 H18 0.9300
C19 C20 1.433(6)
C19 H19 0.9300
C20 C21 1.402(6)
C20 C29 1.441(6)
C21 C22 1.389(6)
C21 H21 0.9300
C22 C23 1.434(6)
C22 C27 1.441(6)
C23 C24 1.362(7)
C23 H23 0.9300
C24 C25 1.428(6)
C24 H24 0.9300
C25 C26 1.356(6)
C25 H25 0.9300
C26 C27 1.453(6)
C27 C28 1.398(6)
C28 C29 1.412(6)
C28 H28 0.9300
C30 C31 1.404(6)
C30 H30 0.9300
C31 C32 1.408(6)
C32 C33 1.395(6)
C32 H32 0.9300
C33 C34 1.409(6)
C33 H33 0.9300
C34 C35 1.521(6)
C35 C40 1.518(6)
C35 C38 1.542(6)
C35 C36 1.571(6)
C36 C37 1.525(7)
C36 H36A 0.9700
C36 H36B 0.9700
C37 H37A 0.9600
C37 H37B 0.9600
C37 H37C 0.9600
C38 C39 1.513(7)
C38 H38A 0.9700
C38 H38B 0.9700
C39 H39A 0.9600
C39 H39B 0.9600
C39 H39C 0.9600
C40 C41 1.422(6)
C41 C42 1.401(7)
C41 H41 0.9300
C42 C43 1.409(6)
C42 H42 0.9300
C43 C44 1.412(6)
C44 H44 0.9300
C45 C46 1.366(6)
C45 C58 1.454(6)
C46 C47 1.414(6)
C46 H46 0.9300
C47 C48 1.366(6)
C47 H47 0.9300
C48 C49 1.427(6)
C48 H48 0.9300
C49 C50 1.402(6)
C49 C58 1.429(6)
C50 C51 1.395(6)
C50 H50 0.9300
C51 C52 1.432(6)
C51 C56 1.440(6)
C52 C53 1.359(6)
C52 H52 0.9300
C53 C54 1.425(7)
C53 H53 0.9300
C54 C55 1.367(6)
C54 H54 0.9300
C55 C56 1.443(6)
C56 C57 1.410(6)
C57 C58 1.404(6)
C57 H57 0.9300
C61 C60 1.520(7)
C61 C62 1.523(7)
C61 H61A 0.9700
C61 H61B 0.9700
C62 H62A 0.9700
C62 H62B 0.9700
C63 C64 1.523(7)
C63 H63A 0.9700
C63 H63B 0.9700
C64 C65 1.535(7)
C64 H64A 0.9700
C64 H64B 0.9700
C65 C66 1.513(6)
C65 H65A 0.9700
C65 H65B 0.9700
C66 H66A 0.9700
C66 H66B 0.9700
C102 C103 1.403(6)
C102 C101 1.410(6)
C103 C104 1.394(6)
C103 H103 0.9300
C104 C105 1.415(6)
C104 H104 0.9300
C105 C106 1.502(6)
C106 C111 1.520(6)
C106 C107 1.554(6)
C106 C109 1.570(6)
C107 C108 1.527(6)
C107 H10D 0.9700
C107 H10E 0.9700
C108 H10F 0.9600
C108 H10G 0.9600
C108 H10H 0.9600
C109 C110 1.518(6)
C109 H10I 0.9700
C109 H10J 0.9700
C110 H11A 0.9600
C110 H11B 0.9600
C110 H11C 0.9600
C111 C112 1.403(6)
C112 C113 1.405(6)
C112 H112 0.9300
C113 C114 1.400(6)
C113 H113 0.9300
C114 C115 1.405(6)
C115 H115 0.9300
C116 C117 1.366(6)
C116 C129 1.441(6)
C117 C118 1.417(6)
C117 H117 0.9300
C120 C121 1.403(6)
C120 C119 1.422(6)
C120 C129 1.447(6)
C121 C122 1.393(6)
C121 H121 0.9300
C122 C123 1.428(6)
C122 C127 1.436(6)
C123 C124 1.353(6)
C123 H123 0.9300
C124 C125 1.416(6)
C124 H124 0.9300
C125 C126 1.373(6)
C125 H125 0.9300
C126 C127 1.445(6)
C129 C128 1.410(6)
C139 C138 1.523(6)
C139 H13A 0.9600
C139 H13B 0.9600
C139 H13C 0.9600
C141 C142 1.381(6)
C141 C140 1.417(6)
C141 H141 0.9300
C142 C143 1.404(6)
C142 H142 0.9300
C143 C144 1.399(6)
C144 H144 0.9300
C145 C146 1.374(6)
C145 C158 1.449(6)
C146 C147 1.421(6)
C146 H146 0.9300
C147 C148 1.364(6)
C147 H147 0.9300
C148 C149 1.421(6)
C148 H148 0.9300
C149 C150 1.396(6)
C149 C158 1.446(6)
C150 C151 1.399(6)
C150 H150 0.9300
C151 C152 1.424(6)
C151 C156 1.443(6)
C152 C153 1.364(6)
C152 H152 0.9300
C153 C154 1.422(6)
C153 H153 0.9300
C154 C155 1.369(6)
C154 H154 0.9300
C155 C156 1.437(6)
C156 C157 1.394(6)
C157 C158 1.407(6)
C157 H157 0.9300
C101 H101 0.9300
C118 C119 1.369(6)
C118 H118 0.9300
C119 H119 0.9300
C127 C128 1.405(6)
C128 H128 0.9300
C130 C131 1.401(6)
C130 H130 0.9300
C131 C132 1.392(6)
C132 C133 1.394(6)
C132 H132 0.9300
C133 C134 1.407(6)
C133 H133 0.9300
C134 C135 1.511(6)
C135 C140 1.503(6)
C135 C136 1.558(6)
C135 C138 1.559(6)
C136 C137 1.531(6)
C136 H13D 0.9700
C136 H13E 0.9700
C137 H13F 0.9600
C137 H13G 0.9600
C137 H13H 0.9600
C138 H13I 0.9700
C138 H13J 0.9700
C59 C60 1.505(7)
C59 H59A 0.9700
C59 H59B 0.9700
C60 H60A 0.9700
C60 H60B 0.9700
C300 C301 1.449(9)
C300 H30A 0.9600
C300 H30B 0.9600
C300 H30C 0.9600
C301 C306 1.324(9)
C301 C302 1.371(10)
C302 C3B3 1.40(2)
C302 C3A3 1.412(19)
C302 H302 0.9300
C3A3 C304 1.338(17)
C3A3 H3A3 0.9300
C3B3 C304 1.53(2)
C3B3 H3B3 0.9300
C304 C305 1.360(11)
C304 H304 0.9300
C305 C306 1.420(10)
C305 H305 0.9300
C306 H306 0.9300
C400 C401 1.476(9)
C400 H40A 0.9600
C400 H40B 0.9600
C400 H40C 0.9600
C401 C4A2 1.348(13)
C401 C406 1.378(8)
C401 C4B2 1.508(17)
C4A2 C4A3 1.381(17)
C4A2 H4A2 0.9300
C4A3 C404 1.565(17)
C4A3 H4A3 0.9300
C4B2 C4B3 1.30(2)
C4B2 H4B2 0.9300
C4B3 C404 1.258(17)
C4B3 H4B3 0.9300
C404 C405 1.397(9)
C404 H404 0.9300
C405 C406 1.369(8)
C405 H405 0.9300
C406 H406 0.9300
C1S C11S 1.303(19)
C1S C2S 1.3900
C1S C6S 1.3900
C2S C3S 1.3900
C2S H2S 0.9300
C3S C4S 1.3900
C3S H3S 0.9300
C4S C5S 1.3900
C4S H4S 0.9300
C5S C6S 1.3900
C5S H5S 0.9300
C6S H6S 0.9300
C11S H11D 0.9600
C11S H11E 0.9600
C11S H11F 0.9600

loop_
_geom_torsion_atom_site_label_1
_geom_torsion_atom_site_label_2
_geom_torsion_atom_site_label_3
_geom_torsion_atom_site_label_4
_geom_torsion
N3 Co1 N1 C1 42.9(8)
N2 Co1 N1 C1 6.1(3)
N4 Co1 N1 C1 -176.0(3)
O1 Co1 N1 C1 -87.3(3)
N3 Co1 N1 C55 -151.4(6)
N2 Co1 N1 C55 171.8(4)
N4 Co1 N1 C55 -10.3(4)
O1 Co1 N1 C55 78.4(4)
N3 Co1 N2 C5 10.1(4)
N1 Co1 N2 C5 -177.8(4)
N4 Co1 N2 C5 13.4(11)
O1 Co1 N2 C5 -85.4(4)
N3 Co1 N2 C2 -178.6(3)
N1 Co1 N2 C2 -6.5(3)
N4 Co1 N2 C2 -175.3(7)
O1 Co1 N2 C2 86.0(3)
N2 Co1 N3 C11 -7.1(4)
N1 Co1 N3 C11 -43.6(9)
N4 Co1 N3 C11 173.5(4)
O1 Co1 N3 C11 86.3(4)
N2 Co1 N3 C14 178.1(3)
N1 Co1 N3 C14 141.5(6)
N4 Co1 N3 C14 -1.4(3)
O1 Co1 N3 C14 -88.5(3)
N3 Co1 N4 C15 0.6(3)
N2 Co1 N4 C15 -2.7(10)
N1 Co1 N4 C15 -171.0(3)
O1 Co1 N4 C15 96.5(3)
N3 Co1 N4 C16 -167.4(4)
N2 Co1 N4 C16 -170.7(7)
N1 Co1 N4 C16 21.0(4)
O1 Co1 N4 C16 -71.4(4)
N7 Co2 N5 C30 36.3(8)
N6 Co2 N5 C30 1.7(3)
N8 Co2 N5 C30 176.4(3)
O2 Co2 N5 C30 -93.4(3)
N7 Co2 N5 C26 -151.7(6)
N6 Co2 N5 C26 173.7(4)
N8 Co2 N5 C26 -11.6(4)
O2 Co2 N5 C26 78.6(4)
N7 Co2 N6 C34 6.0(4)
N8 Co2 N6 C34 26.0(10)
N5 Co2 N6 C34 178.7(4)
O2 Co2 N6 C34 -90.0(4)
N7 Co2 N6 C31 -174.1(3)
N8 Co2 N6 C31 -154.2(7)
N5 Co2 N6 C31 -1.4(3)
O2 Co2 N6 C31 89.8(3)
N6 Co2 N7 C40 -8.1(4)
N8 Co2 N7 C40 175.7(4)
N5 Co2 N7 C40 -42.5(9)
O2 Co2 N7 C40 86.8(4)
N6 Co2 N7 C43 178.1(3)
N8 Co2 N7 C43 1.8(3)
N5 Co2 N7 C43 143.7(6)
O2 Co2 N7 C43 -87.0(3)
N7 Co2 N8 C44 -1.9(3)
N6 Co2 N8 C44 -22.0(9)
N5 Co2 N8 C44 -173.6(3)
O2 Co2 N8 C44 94.5(3)
N7 Co2 N8 C45 -172.3(3)
N6 Co2 N8 C45 167.6(7)
N5 Co2 N8 C45 16.0(4)
O2 Co2 N8 C45 -75.9(3)
N103 Co4 N101 C101 10.4(11)
N102 Co4 N101 C101 3.1(3)
N104 Co4 N101 C101 -170.8(3)
N103 Co4 N101 C155 179(44)
N102 Co4 N101 C155 171.7(4)
N104 Co4 N101 C155 -2.2(4)
N103 Co4 N102 C105 1.1(4)
N101 Co4 N102 C105 179.9(4)
N104 Co4 N102 C105 -31.1(10)
N103 Co4 N102 C102 179.2(3)
N101 Co4 N102 C102 -2.0(3)
N104 Co4 N102 C102 146.9(7)
N102 Co4 N103 C111 -1.0(4)
N101 Co4 N103 C111 -8.3(12)
N104 Co4 N103 C111 172.9(4)
N102 Co4 N103 C114 -175.2(3)
N101 Co4 N103 C114 177.5(8)
N104 Co4 N103 C114 -1.3(3)
N103 Co4 N104 C115 0.3(3)
N102 Co4 N104 C115 32.8(9)
N101 Co4 N104 C115 -179.5(3)
N103 Co4 N104 C116 -169.4(3)
N102 Co4 N104 C116 -136.9(7)
N101 Co4 N104 C116 10.8(4)
N106 Co3 N105 C130 3.9(3)
N107 Co3 N105 C130 6.1(11)
N108 Co3 N105 C130 -169.6(3)
N106 Co3 N105 C126 173.0(4)
N107 Co3 N105 C126 175.2(8)
N108 Co3 N105 C126 -0.5(4)
N107 Co3 N106 C134 -0.2(4)
N108 Co3 N106 C134 -33.6(10)
N105 Co3 N106 C134 179.5(4)
N107 Co3 N106 C131 176.8(3)
N108 Co3 N106 C131 143.4(7)
N105 Co3 N106 C131 -3.5(3)
N106 Co3 N107 C140 -0.2(4)
N108 Co3 N107 C140 173.5(4)
N105 Co3 N107 C140 -2.4(12)
N106 Co3 N107 C143 -174.2(3)
N108 Co3 N107 C143 -0.5(3)
N105 Co3 N107 C143 -176.4(8)
N106 Co3 N108 C144 33.5(9)
N107 Co3 N108 C144 -0.2(3)
N105 Co3 N108 C144 179.1(3)
N106 Co3 N108 C145 -136.6(7)
N107 Co3 N108 C145 -170.3(4)
N105 Co3 N108 C145 9.0(4)
N3 Co1 O1 C59 -120.7(3)
N2 Co1 O1 C59 -33.5(3)
N1 Co1 O1 C59 49.1(3)
N4 Co1 O1 C59 156.5(3)
N3 Co1 O1 C62 27.7(3)
N2 Co1 O1 C62 114.8(3)
N1 Co1 O1 C62 -162.5(3)
N4 Co1 O1 C62 -55.1(3)
N7 Co2 O2 C66 36.0(3)
N6 Co2 O2 C66 123.1(3)
N8 Co2 O2 C66 -46.9(3)
N5 Co2 O2 C66 -153.9(3)
N7 Co2 O2 C63 -120.6(4)
N6 Co2 O2 C63 -33.4(4)
N8 Co2 O2 C63 156.5(4)
N5 Co2 O2 C63 49.5(4)
C55 N1 C1 C2 -172.6(4)
Co1 N1 C1 C2 -4.8(5)
C5 N2 C2 C3 0.4(5)
Co1 N2 C2 C3 -173.2(3)
C5 N2 C2 C1 179.2(4)
Co1 N2 C2 C1 5.6(5)
N1 C1 C2 N2 -0.2(6)
N1 C1 C2 C3 178.2(5)
N2 C2 C3 C4 -0.7(5)
C1 C2 C3 C4 -179.1(5)
C2 C3 C4 C5 0.7(5)
C2 N2 C5 C4 0.0(5)
Co1 N2 C5 C4 171.9(3)
C2 N2 C5 C6 174.2(4)
Co1 N2 C5 C6 -14.0(7)
C3 C4 C5 N2 -0.4(5)
C3 C4 C5 C6 -174.4(4)
N2 C5 C6 C11 10.1(6)
C4 C5 C6 C11 -176.8(4)
N2 C5 C6 C7 133.5(4)
C4 C5 C6 C7 -53.3(6)
N2 C5 C6 C9 -108.9(5)
C4 C5 C6 C9 64.2(6)
C5 C6 C7 C8 -65.2(5)
C11 C6 C7 C8 59.8(5)
C9 C6 C7 C8 176.9(4)
C5 C6 C9 C10 55.3(5)
C11 C6 C9 C10 -67.0(5)
C7 C6 C9 C10 174.2(4)
C14 N3 C11 C12 -0.4(5)
Co1 N3 C11 C12 -175.5(3)
C14 N3 C11 C6 -176.7(4)
Co1 N3 C11 C6 8.2(7)
C5 C6 C11 N3 -7.5(6)
C7 C6 C11 N3 -130.9(4)
C9 C6 C11 N3 111.9(5)
C5 C6 C11 C12 176.9(4)
C7 C6 C11 C12 53.6(6)
C9 C6 C11 C12 -63.6(6)
N3 C11 C12 C13 0.6(5)
C6 C11 C12 C13 176.7(4)
C11 C12 C13 C14 -0.5(5)
C11 N3 C14 C13 0.1(5)
Co1 N3 C14 C13 176.3(3)
C11 N3 C14 C15 -174.3(4)
Co1 N3 C14 C15 1.9(5)
C12 C13 C14 N3 0.2(5)
C12 C13 C14 C15 172.7(5)
C16 N4 C15 C14 170.1(4)
Co1 N4 C15 C14 0.3(5)
N3 C14 C15 N4 -1.4(5)
C13 C14 C15 N4 -173.6(5)
C15 N4 C16 C17 -120.9(4)
Co1 N4 C16 C17 46.5(5)
C15 N4 C16 C29 58.4(5)
Co1 N4 C16 C29 -134.2(3)
N4 C16 C17 C18 175.9(4)
C29 C16 C17 C18 -3.4(6)
C16 C17 C18 C19 0.3(6)
C17 C18 C19 C20 2.5(6)
C18 C19 C20 C21 178.6(4)
C18 C19 C20 C29 -2.1(6)
C19 C20 C21 C22 -178.2(4)
C29 C20 C21 C22 2.5(6)
C20 C21 C22 C23 -178.3(4)
C20 C21 C22 C27 -0.4(6)
C21 C22 C23 C24 178.3(4)
C27 C22 C23 C24 0.4(6)
C22 C23 C24 C25 -0.8(7)
C23 C24 C25 C26 0.7(7)
C24 C25 C26 N5 -175.4(4)
C24 C25 C26 C27 -0.1(6)
C30 N5 C26 C25 55.0(5)
Co2 N5 C26 C25 -116.8(4)
C30 N5 C26 C27 -120.5(4)
Co2 N5 C26 C27 67.8(5)
C21 C22 C27 C28 -1.3(6)
C23 C22 C27 C28 176.6(4)
C21 C22 C27 C26 -177.7(4)
C23 C22 C27 C26 0.2(6)
C25 C26 C27 C28 -176.6(4)
N5 C26 C27 C28 -1.2(6)
C25 C26 C27 C22 -0.3(6)
N5 C26 C27 C22 175.1(3)
C22 C27 C28 C29 0.9(6)
C26 C27 C28 C29 177.1(4)
C27 C28 C29 C16 179.9(4)
C27 C28 C29 C20 1.2(6)
C17 C16 C29 C28 -175.0(4)
N4 C16 C29 C28 5.7(6)
C17 C16 C29 C20 3.7(6)
N4 C16 C29 C20 -175.6(4)
C21 C20 C29 C28 -2.9(6)
C19 C20 C29 C28 177.8(4)
C21 C20 C29 C16 178.4(4)
C19 C20 C29 C16 -0.9(6)
C26 N5 C30 C31 -175.5(4)
Co2 N5 C30 C31 -1.7(5)
C34 N6 C31 C30 -179.2(4)
Co2 N6 C31 C30 0.9(5)
C34 N6 C31 C32 -0.8(5)
Co2 N6 C31 C32 179.3(3)
N5 C30 C31 N6 0.6(6)
N5 C30 C31 C32 -177.2(5)
N6 C31 C32 C33 1.5(5)
C30 C31 C32 C33 179.4(5)
C31 C32 C33 C34 -1.6(5)
C31 N6 C34 C33 -0.3(5)
Co2 N6 C34 C33 179.6(3)
C31 N6 C34 C35 176.9(4)
Co2 N6 C34 C35 -3.2(7)
C32 C33 C34 N6 1.2(5)
C32 C33 C34 C35 -175.8(4)
N6 C34 C35 C40 -0.7(6)
C33 C34 C35 C40 175.9(4)
N6 C34 C35 C38 123.7(4)
C33 C34 C35 C38 -59.7(6)
N6 C34 C35 C36 -118.9(4)
C33 C34 C35 C36 57.7(5)
C40 C35 C36 C37 -69.1(5)
C34 C35 C36 C37 52.5(5)
C38 C35 C36 C37 171.1(4)
C40 C35 C38 C39 62.5(5)
C34 C35 C38 C39 -62.9(5)
C36 C35 C38 C39 -179.8(4)
C43 N7 C40 C41 0.7(5)
Co2 N7 C40 C41 -173.4(3)
C43 N7 C40 C35 -178.6(4)
Co2 N7 C40 C35 7.3(7)
C34 C35 C40 N7 -1.1(6)
C38 C35 C40 N7 -125.0(4)
C36 C35 C40 N7 117.0(4)
C34 C35 C40 C41 179.7(4)
C38 C35 C40 C41 55.8(6)
C36 C35 C40 C41 -62.3(6)
N7 C40 C41 C42 -0.6(5)
C35 C40 C41 C42 178.7(4)
C40 C41 C42 C43 0.2(5)
C40 N7 C43 C42 -0.6(5)
Co2 N7 C43 C42 174.9(3)
C40 N7 C43 C44 -176.9(4)
Co2 N7 C43 C44 -1.5(5)
C41 C42 C43 N7 0.2(5)
C41 C42 C43 C44 175.1(5)
C45 N8 C44 C43 172.9(4)
Co2 N8 C44 C43 1.6(5)
N7 C43 C44 N8 -0.2(5)
C42 C43 C44 N8 -175.0(5)
C44 N8 C45 C46 -122.2(4)
Co2 N8 C45 C46 47.6(5)
C44 N8 C45 C58 61.9(5)
Co2 N8 C45 C58 -128.4(3)
N8 C45 C46 C47 -178.6(4)
C58 C45 C46 C47 -2.6(6)
C45 C46 C47 C48 0.9(6)
C46 C47 C48 C49 1.4(6)
C47 C48 C49 C50 177.4(4)
C47 C48 C49 C58 -2.0(6)
C48 C49 C50 C51 -178.5(4)
C58 C49 C50 C51 0.8(6)
C49 C50 C51 C52 -178.6(4)
C49 C50 C51 C56 1.1(6)
C50 C51 C52 C53 179.2(4)
C56 C51 C52 C53 -0.5(6)
C51 C52 C53 C54 1.7(7)
C52 C53 C54 C55 -0.7(7)
C53 C54 C55 N1 177.4(4)
C53 C54 C55 C56 -1.4(6)
C1 N1 C55 C54 50.3(6)
Co1 N1 C55 C54 -114.6(4)
C1 N1 C55 C56 -130.9(4)
Co1 N1 C55 C56 64.2(5)
C50 C51 C56 C57 -2.6(6)
C52 C51 C56 C57 177.1(4)
C50 C51 C56 C55 178.7(4)
C52 C51 C56 C55 -1.6(6)
C54 C55 C56 C57 -176.0(4)
N1 C55 C56 C57 5.1(6)
C54 C55 C56 C51 2.5(6)
N1 C55 C56 C51 -176.3(4)
C51 C56 C57 C58 2.4(6)
C55 C56 C57 C58 -179.1(4)
C56 C57 C58 C49 -0.5(6)
C56 C57 C58 C45 177.3(4)
C50 C49 C58 C57 -1.1(6)
C48 C49 C58 C57 178.2(4)
C50 C49 C58 C45 -179.1(4)
C48 C49 C58 C45 0.2(6)
C46 C45 C58 C57 -175.9(4)
N8 C45 C58 C57 -0.1(6)
C46 C45 C58 C49 2.0(6)
N8 C45 C58 C49 177.8(3)
C59 O1 C62 C61 -0.5(5)
Co1 O1 C62 C61 -153.6(3)
C60 C61 C62 O1 -22.5(6)
C66 O2 C63 C64 0.5(5)
Co2 O2 C63 C64 159.0(3)
O2 C63 C64 C65 22.4(5)
C63 C64 C65 C66 -35.9(5)
C63 O2 C66 C65 -23.8(5)
Co2 O2 C66 C65 176.2(3)
C64 C65 C66 O2 36.9(5)
C105 N102 C102 C103 0.6(5)
Co4 N102 C102 C103 -178.0(3)
C105 N102 C102 C101 179.2(4)
Co4 N102 C102 C101 0.6(5)
N102 C102 C103 C104 -0.5(5)
C101 C102 C103 C104 -178.6(5)
C102 C103 C104 C105 0.2(5)
C102 N102 C105 C104 -0.4(5)
Co4 N102 C105 C104 177.7(3)
C102 N102 C105 C106 174.9(4)
Co4 N102 C105 C106 -7.0(7)
C103 C104 C105 N102 0.2(5)
C103 C104 C105 C106 -175.0(4)
N102 C105 C106 C111 11.0(6)
C104 C105 C106 C111 -174.6(4)
N102 C105 C106 C107 133.4(4)
C104 C105 C106 C107 -52.1(6)
N102 C105 C106 C109 -109.3(4)
C104 C105 C106 C109 65.2(5)
C105 C106 C107 C108 -64.4(5)
C111 C106 C107 C108 60.0(5)
C109 C106 C107 C108 178.0(4)
C105 C106 C109 C110 52.2(5)
C111 C106 C109 C110 -70.4(5)
C107 C106 C109 C110 171.4(4)
C114 N103 C111 C112 0.9(4)
Co4 N103 C111 C112 -173.6(3)
C114 N103 C111 C106 -178.8(4)
Co4 N103 C111 C106 6.7(6)
C105 C106 C111 N103 -10.9(6)
C107 C106 C111 N103 -134.0(4)
C109 C106 C111 N103 108.9(4)
C105 C106 C111 C112 169.4(4)
C107 C106 C111 C112 46.3(5)
C109 C106 C111 C112 -70.8(5)
N103 C111 C112 C113 -0.8(5)
C106 C111 C112 C113 179.0(4)
C111 C112 C113 C114 0.3(5)
C111 N103 C114 C113 -0.7(5)
Co4 N103 C114 C113 175.0(3)
C111 N103 C114 C115 -173.7(3)
Co4 N103 C114 C115 2.0(4)
C112 C113 C114 N103 0.3(5)
C112 C113 C114 C115 170.4(5)
C116 N104 C115 C114 171.8(3)
Co4 N104 C115 C114 0.7(5)
N103 C114 C115 N104 -1.8(5)
C113 C114 C115 N104 -171.6(5)
C115 N104 C116 C117 -115.3(4)
Co4 N104 C116 C117 53.8(5)
C115 N104 C116 C129 67.9(5)
Co4 N104 C116 C129 -122.9(4)
N104 C116 C117 C118 -175.1(4)
C129 C116 C117 C118 1.6(6)
C119 C120 C121 C122 179.6(4)
C129 C120 C121 C122 -1.7(6)
C120 C121 C122 C123 -178.4(4)
C120 C121 C122 C127 2.2(6)
C121 C122 C123 C124 -179.8(4)
C127 C122 C123 C124 -0.4(6)
C122 C123 C124 C125 1.4(6)
C123 C124 C125 C126 -0.6(6)
C124 C125 C126 N105 177.0(4)
C124 C125 C126 C127 -1.2(6)
C130 N105 C126 C125 52.4(5)
Co3 N105 C126 C125 -116.2(4)
C130 N105 C126 C127 -129.3(4)
Co3 N105 C126 C127 62.1(5)
C117 C116 C129 C128 179.7(4)
N104 C116 C129 C128 -3.7(6)
C117 C116 C129 C120 -3.0(6)
N104 C116 C129 C120 173.6(3)
C121 C120 C129 C128 0.6(6)
C119 C120 C129 C128 179.4(4)
C121 C120 C129 C116 -176.8(4)
C119 C120 C129 C116 2.0(6)
C140 C141 C142 C143 -0.4(5)
C140 N107 C143 C144 -174.4(3)
Co3 N107 C143 C144 1.1(4)
C140 N107 C143 C142 0.4(5)
Co3 N107 C143 C142 176.0(3)
C141 C142 C143 N107 0.0(5)
C141 C142 C143 C144 172.6(5)
C145 N108 C144 C143 172.6(4)
Co3 N108 C144 C143 0.9(5)
N107 C143 C144 N108 -1.3(5)
C142 C143 C144 N108 -173.8(5)
C144 N108 C145 C146 -114.9(4)
Co3 N108 C145 C146 54.7(5)
C144 N108 C145 C158 65.0(5)
Co3 N108 C145 C158 -125.4(4)
N108 C145 C146 C147 177.9(4)
C158 C145 C146 C147 -2.1(6)
C145 C146 C147 C148 -0.6(6)
C146 C147 C148 C149 3.4(6)
C147 C148 C149 C150 175.8(4)
C147 C148 C149 C158 -3.4(6)
C148 C149 C150 C151 -176.2(4)
C158 C149 C150 C151 3.1(6)
C149 C150 C151 C152 178.5(4)
C149 C150 C151 C156 -3.2(6)
C150 C151 C152 C153 -178.2(4)
C156 C151 C152 C153 3.4(6)
C151 C152 C153 C154 -3.1(6)
C152 C153 C154 C155 0.2(6)
C153 C154 C155 C156 2.6(6)
C153 C154 C155 N101 -176.0(4)
C101 N101 C155 C154 53.2(5)
Co4 N101 C155 C154 -115.1(4)
C101 N101 C155 C156 -125.3(4)
Co4 N101 C155 C156 66.4(5)
C154 C155 C156 C157 177.8(4)
N101 C155 C156 C157 -3.7(6)
C154 C155 C156 C151 -2.2(6)
N101 C155 C156 C151 176.4(3)
C150 C151 C156 C157 0.9(6)
C152 C151 C156 C157 179.3(4)
C150 C151 C156 C155 -179.1(4)
C152 C151 C156 C155 -0.8(6)
C155 C156 C157 C158 -178.7(4)
C151 C156 C157 C158 1.3(6)
C156 C157 C158 C149 -1.3(6)
C156 C157 C158 C145 176.3(4)
C150 C149 C158 C157 -0.8(6)
C148 C149 C158 C157 178.5(4)
C150 C149 C158 C145 -178.6(4)
C148 C149 C158 C145 0.7(6)
C146 C145 C158 C157 -175.7(4)
N108 C145 C158 C157 4.4(6)
C146 C145 C158 C149 2.0(6)
N108 C145 C158 C149 -178.0(3)
C155 N101 C101 C102 -174.5(4)
Co4 N101 C101 C102 -3.7(5)
N102 C102 C101 N101 2.1(5)
C103 C102 C101 N101 -179.8(5)
C116 C117 C118 C119 1.0(6)
C117 C118 C119 C120 -2.0(6)
C121 C120 C119 C118 179.2(4)
C129 C120 C119 C118 0.5(6)
C121 C122 C127 C128 -1.6(6)
C123 C122 C127 C128 179.0(4)
C121 C122 C127 C126 178.2(4)
C123 C122 C127 C126 -1.2(6)
C125 C126 C127 C128 -178.2(4)
N105 C126 C127 C128 3.5(6)
C125 C126 C127 C122 2.0(6)
N105 C126 C127 C122 -176.2(4)
C122 C127 C128 C129 0.7(6)
C126 C127 C128 C129 -179.1(4)
C116 C129 C128 C127 177.0(4)
C120 C129 C128 C127 -0.2(6)
C126 N105 C130 C131 -174.3(4)
Co3 N105 C130 C131 -3.6(5)
C134 N106 C131 C132 -0.9(5)
Co3 N106 C131 C132 -178.6(3)
C134 N106 C131 C130 -179.7(3)
Co3 N106 C131 C130 2.6(4)
N105 C130 C131 N106 0.9(5)
N105 C130 C131 C132 -177.4(5)
N106 C131 C132 C133 0.7(5)
C130 C131 C132 C133 179.0(5)
C131 C132 C133 C134 -0.4(5)
C131 N106 C134 C133 0.6(5)
Co3 N106 C134 C133 177.7(3)
C131 N106 C134 C135 176.6(4)
Co3 N106 C134 C135 -6.3(6)
C132 C133 C134 N106 -0.2(5)
C132 C133 C134 C135 -175.9(4)
N106 C134 C135 C140 11.9(6)
C133 C134 C135 C140 -172.9(4)
N106 C134 C135 C136 -107.6(4)
C133 C134 C135 C136 67.5(5)
N106 C134 C135 C138 135.3(4)
C133 C134 C135 C138 -49.5(6)
C140 C135 C136 C137 -69.4(5)
C134 C135 C136 C137 53.6(5)
C138 C135 C136 C137 172.8(4)
C140 C135 C138 C139 58.5(5)
C134 C135 C138 C139 -67.1(5)
C136 C135 C138 C139 175.2(4)
C143 N107 C140 C141 -0.7(5)
Co3 N107 C140 C141 -175.0(3)
C143 N107 C140 C135 -178.6(4)
Co3 N107 C140 C135 7.0(6)
C142 C141 C140 N107 0.7(5)
C142 C141 C140 C135 178.6(4)
C134 C135 C140 N107 -12.3(6)
C136 C135 C140 N107 107.5(4)
C138 C135 C140 N107 -136.3(4)
C134 C135 C140 C141 170.1(4)
C136 C135 C140 C141 -70.1(5)
C138 C135 C140 C141 46.1(6)
C62 O1 C59 C60 23.8(5)
Co1 O1 C59 C60 174.3(3)
O1 C59 C60 C61 -37.2(5)
C62 C61 C60 C59 36.2(5)
C306 C301 C302 C3B3 -29(2)
C300 C301 C302 C3B3 153.1(17)
C306 C301 C302 C3A3 8.0(16)
C300 C301 C302 C3A3 -169.6(12)
C301 C302 C3A3 C304 -26(2)
C3B3 C302 C3A3 C304 78(3)
C301 C302 C3B3 C304 44(2)
C3A3 C302 C3B3 C304 -51(2)
C302 C3A3 C304 C305 28(2)
C302 C3A3 C304 C3B3 -70(3)
C302 C3B3 C304 C3A3 60(3)
C302 C3B3 C304 C305 -37(2)
C3A3 C304 C305 C306 -13.9(18)
C3B3 C304 C305 C306 19.4(18)
C302 C301 C306 C305 5.7(12)
C300 C301 C306 C305 -176.7(7)
C304 C305 C306 C301 -2.9(14)
C406 C401 C4A2 C4A3 3.7(17)
C400 C401 C4A2 C4A3 175.1(10)
C4B2 C401 C4A2 C4A3 -55.2(18)
C401 C4A2 C4A3 C404 6.9(17)
C4A2 C401 C4B2 C4B3 115(3)
C406 C401 C4B2 C4B3 -16.5(19)
C400 C401 C4B2 C4B3 178.5(13)
C401 C4B2 C4B3 C404 -2(3)
C4B2 C4B3 C404 C405 21(2)
C4B2 C4B3 C404 C4A3 -67(2)
C4A2 C4A3 C404 C4B3 93(2)
C4A2 C4A3 C404 C405 -13.9(15)
C4B3 C404 C405 C406 -20.7(16)
C4A3 C404 C405 C406 10.4(11)
C404 C405 C406 C401 -0.5(9)
C4A2 C401 C406 C405 -7.6(12)
C400 C401 C406 C405 -178.1(6)
C4B2 C401 C406 C405 16.0(10)
C11S C1S C2S C3S 179.2(17)
C6S C1S C2S C3S 0.0
C1S C2S C3S C4S 0.0
C2S C3S C4S C5S 0.0
C3S C4S C5S C6S 0.0
C4S C5S C6S C1S 0.0
C11S C1S C6S C5S -179.2(17)
C2S C1S C6S C5S 0.0
